data_7118793
loop_
_publ_author_name
'Zhao, Chao-Wei'
'Ma, Jian-Ping'
'Liu, Qi-Kui'
'Wang, Xue-Ru'
'Liu, Yi'
'Yang, Jing'
'Yang, Jia-Shi'
'Dong, Yu-Bin'

_publ_section_title
;
 An in situ self-assembled Cu4I4-MOF-based mixed matrix membrane: a highly
 sensitive and selective naked-eye sensor for gaseous HCl.
;
_journal_issue 30
_journal_name_full 'Chemical communications (Cambridge, England)'
_journal_page_first 5238
_journal_page_last 5241
_journal_paper_doi 10.1039/c6cc00189k
_journal_volume 52
_journal_year 2016
_chemical_formula_sum 'C33 H26.5 Cu4 I4 N9 O3'
_chemical_formula_weight 1358.89
_chemical_name_systematic
; 
 ? 
;
_space_group_IT_number 14
_symmetry_cell_setting monoclinic
_symmetry_space_group_name_Hall '-P 2ybc'
_symmetry_space_group_name_H-M 'P 1 21/c 1'
_atom_sites_solution_hydrogens geom
_atom_sites_solution_primary direct
_atom_sites_solution_secondary difmap
_audit_creation_method SHELXL-97
_audit_update_record
;
2015-07-19 deposited with the CCDC.
2016-02-22 downloaded from the CCDC.
;
_cell_angle_alpha 90.00
_cell_angle_beta 103.876(2)
_cell_angle_gamma 90.00
_cell_formula_units_Z 8
_cell_length_a 19.4538(5)
_cell_length_b 32.5779(7)
_cell_length_c 22.6155(6)
_cell_measurement_reflns_used 17979
_cell_measurement_temperature 100.01(10)
_cell_measurement_theta_max 70.9590
_cell_measurement_theta_min 3.6910
_cell_volume 13914.6(6)
_computing_cell_refinement
;
CrysAlisPro, Agilent Technologies,
Version 1.171.37.34k (release 13-08-2014 CrysAlis171 .NET)
(compiled Aug 13 2014,16:31:05)
;
_computing_data_collection
;
CrysAlisPro, Agilent Technologies,
Version 1.171.37.34k (release 13-08-2014 CrysAlis171 .NET)
(compiled Aug 13 2014,16:31:05)
;
_computing_data_reduction
;
CrysAlisPro, Agilent Technologies,
Version 1.171.37.34k (release 13-08-2014 CrysAlis171 .NET)
(compiled Aug 13 2014,16:31:05)
;
_computing_molecular_graphics 'Bruker SHELXTL'
_computing_publication_material 'Bruker SHELXTL'
_computing_structure_refinement 'SHELXL-97 (Sheldrick, 1997)'
_computing_structure_solution 'SHELXS-97 (Sheldrick, 1990)'
_diffrn_ambient_environment N~2~
_diffrn_ambient_temperature 100.01(10)
_diffrn_detector 'CCD plate'
_diffrn_detector_area_resol_mean 16.0793
_diffrn_detector_type Eos
_diffrn_measured_fraction_theta_full 0.997
_diffrn_measured_fraction_theta_max 0.997
_diffrn_measurement_device 'four-circle diffractometer'
_diffrn_measurement_device_type 'SuperNova, Dual, Cu at zero, Eos'
_diffrn_measurement_method '\w scans'
_diffrn_radiation_monochromator mirror
_diffrn_radiation_probe x-ray
_diffrn_radiation_type 'Cu K\a'
_diffrn_radiation_wavelength 1.54184
_diffrn_reflns_av_R_equivalents 0.0787
_diffrn_reflns_av_sigmaI/netI 0.0924
_diffrn_reflns_limit_h_max 18
_diffrn_reflns_limit_h_min -23
_diffrn_reflns_limit_k_max 20
_diffrn_reflns_limit_k_min -38
_diffrn_reflns_limit_l_max 27
_diffrn_reflns_limit_l_min -24
_diffrn_reflns_number 51702
_diffrn_reflns_theta_full 67.08
_diffrn_reflns_theta_max 67.08
_diffrn_reflns_theta_min 3.69
_diffrn_source 'sealed X-ray tube'
_diffrn_source_type 'SuperNova (Cu) X-ray Source'
_diffrn_standards_decay_% none
_diffrn_standards_interval_count 1.0000
_diffrn_standards_interval_time 2.0000
_diffrn_standards_number 54401
_exptl_absorpt_coefficient_mu 15.531
_exptl_absorpt_correction_T_max 1.00000
_exptl_absorpt_correction_T_min 0.24600
_exptl_absorpt_correction_type multi-scan
_exptl_absorpt_process_details
;
CrysAlisPro, Agilent Technologies,
Version 1.171.37.34k (release 13-08-2014 CrysAlis171 .NET)
(compiled Aug 13 2014,16:31:05)
Empirical absorption correction using spherical harmonics,
 implemented in SCALE3 ABSPACK scaling algorithm.
Empirical absorption correction using spherical harmonics,
 implemented in SCALE3 ABSPACK scaling algorithm.
;
_exptl_crystal_colour 'clear light yellow'
_exptl_crystal_density_diffrn 1.297
_exptl_crystal_density_method 'not measured'
_exptl_crystal_description block
_exptl_crystal_F_000 5116
_exptl_crystal_size_max 0.2800
_exptl_crystal_size_mid 0.1900
_exptl_crystal_size_min 0.0800
_refine_diff_density_max 6.023
_refine_diff_density_min -9.167
_refine_diff_density_rms 0.377
_refine_ls_extinction_method none
_refine_ls_goodness_of_fit_ref 1.034
_refine_ls_hydrogen_treatment constr
_refine_ls_matrix_type full
_refine_ls_number_parameters 955
_refine_ls_number_reflns 24785
_refine_ls_number_restraints 528
_refine_ls_restrained_S_all 1.107
_refine_ls_R_factor_all 0.1099
_refine_ls_R_factor_gt 0.0946
_refine_ls_shift/su_max 0.001
_refine_ls_shift/su_mean 0.000
_refine_ls_structure_factor_coef Fsqd
_refine_ls_weighting_details 'calc w=1/[\s^2^(Fo^2^)+(0.1897P)^2^+0.0000P] where P=(Fo^2^+2Fc^2^)/3'
_refine_ls_weighting_scheme calc
_refine_ls_wR_factor_gt 0.2549
_refine_ls_wR_factor_ref 0.2755
_reflns_number_gt 18363
_reflns_number_total 24785
_reflns_threshold_expression >2sigma(I)
_cod_data_source_file c6cc00189k2.cif
_cod_data_source_block exp_1091
_cod_depositor_comments 'Adding full bibliography for 7118793.cif.'
_cod_original_formula_sum 'C33 H26.50 Cu4 I4 N9 O3'
_cod_database_code 7118793

loop_
_symmetry_equiv_pos_as_xyz
'x, y, z'
'-x, y+1/2, -z+1/2'
'-x, -y, -z'
'x, -y-1/2, z-1/2'

loop_
_atom_site_label
_atom_site_type_symbol
_atom_site_fract_x
_atom_site_fract_y
_atom_site_fract_z
_atom_site_U_iso_or_equiv
_atom_site_adp_type
_atom_site_occupancy
_atom_site_symmetry_multiplicity
_atom_site_calc_flag
_atom_site_refinement_flags
C1 C 0.0266(6) 0.0516(3) 0.5196(5) 0.0131(14) Uani 1 1 d U
H1 H -0.0066 0.0696 0.4969 0.016 Uiso 1 1 calc R
C2 C 0.0746(6) 0.0355(3) 0.4921(5) 0.0121(12) Uani 1 1 d U
H2 H 0.0733 0.0415 0.4516 0.015 Uiso 1 1 calc R
C3 C 0.1275(6) 0.0090(3) 0.5272(4) 0.0104(11) Uani 1 1 d U
H3 H 0.1629 -0.0022 0.5109 0.013 Uiso 1 1 calc R
C4 C 0.1238(5) 0.0005(3) 0.5866(4) 0.0078(11) Uani 1 1 d U
C5 C 0.0703(5) 0.0185(3) 0.6094(4) 0.0080(13) Uani 1 1 d U
H5 H 0.0680 0.0123 0.6490 0.010 Uiso 1 1 calc R
C6 C 0.1749(5) -0.0258(3) 0.6265(4) 0.0062(13) Uani 1 1 d U
C7 C 0.2679(6) -0.0633(3) 0.6516(5) 0.0159(14) Uani 1 1 d U
C8 C 0.3293(6) -0.0859(3) 0.6419(5) 0.0176(11) Uani 1 1 d U
C9 C 0.3941(7) -0.0638(4) 0.6483(6) 0.0227(11) Uani 1 1 d U
C10 C 0.4519(7) -0.0852(4) 0.6359(6) 0.0248(11) Uani 1 1 d U
C11 C 0.4464(7) -0.1274(4) 0.6178(6) 0.0240(11) Uani 1 1 d U
C12 C 0.3825(6) -0.1462(3) 0.6125(6) 0.0196(11) Uani 1 1 d U
C13 C 0.3244(6) -0.1267(3) 0.6246(5) 0.0166(10) Uani 1 1 d U
C14 C 0.3974(7) -0.0191(4) 0.6651(6) 0.0264(14) Uani 1 1 d U
H14 H 0.3744 0.0020 0.6403 0.032 Uiso 1 1 calc R
C15 C 0.4422(8) -0.0140(4) 0.7264(7) 0.035(2) Uani 1 1 d U
H15A H 0.4146 -0.0184 0.7557 0.053 Uiso 1 1 calc R
H15B H 0.4614 0.0133 0.7309 0.053 Uiso 1 1 calc R
H15C H 0.4802 -0.0336 0.7329 0.053 Uiso 1 1 calc R
C16 C 0.2559(6) -0.1513(3) 0.6205(5) 0.0149(13) Uani 1 1 d U
H16A H 0.2164 -0.1324 0.6160 0.018 Uiso 1 1 calc R
H16B H 0.2472 -0.1685 0.5844 0.018 Uiso 1 1 calc R
C17 C 0.2590(6) -0.1776(3) 0.6749(5) 0.0142(17) Uani 1 1 d U
H17A H 0.2969 -0.1971 0.6788 0.021 Uiso 1 1 calc R
H17B H 0.2150 -0.1920 0.6704 0.021 Uiso 1 1 calc R
H17C H 0.2672 -0.1607 0.7107 0.021 Uiso 1 1 calc R
C18 C 0.5089(7) -0.1493(4) 0.6012(6) 0.0276(14) Uani 1 1 d U
H18A H 0.5403 -0.1293 0.5896 0.033 Uiso 1 1 calc R
H18B H 0.4919 -0.1676 0.5671 0.033 Uiso 1 1 calc R
C19 C 0.5491(8) -0.1739(4) 0.6574(7) 0.037(2) Uani 1 1 d U
H19A H 0.5693 -0.1553 0.6898 0.055 Uiso 1 1 calc R
H19B H 0.5861 -0.1896 0.6468 0.055 Uiso 1 1 calc R
H19C H 0.5168 -0.1920 0.6704 0.055 Uiso 1 1 calc R
C20 C 0.5169(7) -0.0645(4) 0.6370(6) 0.0263(15) Uani 1 1 d U
C21 C 0.5886(8) -0.0202(4) 0.6162(10) 0.052(2) Uani 1 1 d U
C22 C 0.6127(8) 0.0150(4) 0.5902(10) 0.052(2) Uani 1 1 d U
C23 C 0.5668(8) 0.0410(4) 0.5516(9) 0.053(2) Uani 1 1 d U
H23 H 0.5184 0.0359 0.5427 0.063 Uiso 1 1 calc R
C24 C 0.5919(8) 0.0743(4) 0.5262(10) 0.053(2) Uani 1 1 d U
H24 H 0.5616 0.0919 0.4997 0.064 Uiso 1 1 calc R
C25 C 0.6640(8) 0.0806(4) 0.5417(9) 0.053(3) Uani 1 1 d U
H25 H 0.6819 0.1027 0.5239 0.063 Uiso 1 1 calc R
C26 C 0.6833(8) 0.0257(4) 0.6036(10) 0.051(2) Uani 1 1 d U
H26 H 0.7145 0.0091 0.6312 0.061 Uiso 1 1 calc R
C27 C 0.3744(6) -0.1878(3) 0.5859(6) 0.0185(14) Uani 1 1 d U
C28 C 0.3478(6) -0.2304(3) 0.5124(5) 0.0157(15) Uani 1 1 d U
C29 C 0.3222(6) -0.2461(3) 0.4496(5) 0.0168(12) Uani 1 1 d U
C30 C 0.2973(6) -0.2188(4) 0.4016(5) 0.0197(13) Uani 1 1 d U
H30 H 0.2957 -0.1906 0.4080 0.024 Uiso 1 1 calc R
C31 C 0.2750(7) -0.2357(4) 0.3438(5) 0.0215(14) Uani 1 1 d U
H31 H 0.2591 -0.2188 0.3102 0.026 Uiso 1 1 calc R
C32 C 0.2763(7) -0.2789(4) 0.3360(5) 0.0228(16) Uani 1 1 d U
H32 H 0.2595 -0.2903 0.2975 0.027 Uiso 1 1 calc R
C33 C 0.3239(6) -0.2870(3) 0.4387(5) 0.0164(14) Uani 1 1 d U
H33 H 0.3414 -0.3044 0.4715 0.020 Uiso 1 1 calc R
C34 C 0.1816(8) -0.0311(5) 0.9903(6) 0.0323(18) Uani 1 1 d U
H34 H 0.2191 -0.0447 1.0160 0.039 Uiso 1 1 calc R
C35 C 0.1362(7) -0.0060(4) 1.0172(6) 0.0314(16) Uani 1 1 d U
H35 H 0.1435 -0.0038 1.0593 0.038 Uiso 1 1 calc R
C36 C 0.0831(7) 0.0140(4) 0.9799(6) 0.0298(15) Uani 1 1 d U
H36 H 0.0549 0.0315 0.9964 0.036 Uiso 1 1 calc R
C37 C 0.0691(7) 0.0095(4) 0.9174(6) 0.0276(14) Uani 1 1 d U
C38 C 0.1174(7) -0.0161(4) 0.8947(6) 0.0258(17) Uani 1 1 d U
H38 H 0.1091 -0.0190 0.8526 0.031 Uiso 1 1 calc R
C39 C 0.0105(7) 0.0273(4) 0.8736(6) 0.0266(17) Uani 1 1 d U
C40 C -0.0803(6) 0.0641(3) 0.8509(5) 0.0112(13) Uani 1 1 d U
C41 C -0.1438(6) 0.0866(3) 0.8585(5) 0.0117(10) Uani 1 1 d U
C42 C -0.1349(6) 0.1277(3) 0.8802(5) 0.0123(10) Uani 1 1 d U
C43 C -0.1949(6) 0.1489(3) 0.8851(5) 0.0133(10) Uani 1 1 d U
C44 C -0.2622(6) 0.1321(3) 0.8713(5) 0.0142(10) Uani 1 1 d U
C45 C -0.2699(6) 0.0904(3) 0.8510(5) 0.0132(10) Uani 1 1 d U
C46 C -0.2097(6) 0.0679(3) 0.8457(5) 0.0122(10) Uani 1 1 d U
C47 C -0.2162(6) 0.0232(3) 0.8254(5) 0.0139(13) Uani 1 1 d U
H47A H -0.1693 0.0120 0.8282 0.017 Uiso 1 1 calc R
H47B H -0.2382 0.0075 0.8524 0.017 Uiso 1 1 calc R
C48 C -0.2599(7) 0.0190(4) 0.7608(5) 0.025(2) Uani 1 1 d U
H48A H -0.3053 0.0315 0.7574 0.038 Uiso 1 1 calc R
H48B H -0.2660 -0.0095 0.7503 0.038 Uiso 1 1 calc R
H48C H -0.2360 0.0325 0.7336 0.038 Uiso 1 1 calc R
C49 C -0.3252(6) 0.1584(3) 0.8743(5) 0.0184(13) Uani 1 1 d U
H49A H -0.3629 0.1411 0.8815 0.022 Uiso 1 1 calc R
H49B H -0.3119 0.1774 0.9082 0.022 Uiso 1 1 calc R
C50 C -0.3520(7) 0.1823(4) 0.8164(6) 0.027(2) Uani 1 1 d U
H50A H -0.3153 0.2001 0.8097 0.040 Uiso 1 1 calc R
H50B H -0.3922 0.1985 0.8197 0.040 Uiso 1 1 calc R
H50C H -0.3657 0.1636 0.7828 0.040 Uiso 1 1 calc R
C51 C -0.0640(6) 0.1475(3) 0.8935(5) 0.0145(13) Uani 1 1 d U
H51A H -0.0281 0.1262 0.9014 0.017 Uiso 1 1 calc R
H51B H -0.0582 0.1637 0.9303 0.017 Uiso 1 1 calc R
C52 C -0.0512(6) 0.1752(4) 0.8425(5) 0.0190(19) Uani 1 1 d U
H52A H -0.0578 0.1596 0.8055 0.029 Uiso 1 1 calc R
H52B H -0.0037 0.1856 0.8536 0.029 Uiso 1 1 calc R
H52C H -0.0841 0.1976 0.8364 0.029 Uiso 1 1 calc R
C53 C -0.3381(6) 0.0703(3) 0.8442(5) 0.0151(14) Uani 1 1 d U
C54 C -0.4100(6) 0.0294(4) 0.8709(5) 0.0160(15) Uani 1 1 d U
C55 C -0.4336(6) -0.0004(4) 0.9097(5) 0.0166(12) Uani 1 1 d U
C56 C -0.3916(6) -0.0131(4) 0.9650(5) 0.0187(13) Uani 1 1 d U
H56 H -0.3463 -0.0023 0.9789 0.022 Uiso 1 1 calc R
C57 C -0.4171(6) -0.0422(4) 1.0000(5) 0.0198(14) Uani 1 1 d U
H57 H -0.3890 -0.0523 1.0363 0.024 Uiso 1 1 calc R
C58 C -0.4864(6) -0.0552(4) 0.9777(5) 0.0192(16) Uani 1 1 d U
H58 H -0.5053 -0.0736 1.0009 0.023 Uiso 1 1 calc R
C59 C -0.5030(6) -0.0158(3) 0.8920(5) 0.0153(14) Uani 1 1 d U
H59 H -0.5325 -0.0065 0.8559 0.018 Uiso 1 1 calc R
C60 C -0.1872(6) 0.1900(3) 0.9136(5) 0.0132(13) Uani 1 1 d U
C61 C -0.1607(6) 0.2298(4) 0.9907(5) 0.0184(15) Uani 1 1 d U
C62 C -0.1367(6) 0.2422(4) 1.0540(5) 0.0198(13) Uani 1 1 d U
C63 C -0.1309(6) 0.2838(4) 1.0671(5) 0.0186(15) Uani 1 1 d U
H63 H -0.1452 0.3020 1.0348 0.022 Uiso 1 1 calc R
C64 C -0.0879(7) 0.2723(4) 1.1692(6) 0.0259(17) Uani 1 1 d U
H64 H -0.0725 0.2823 1.2087 0.031 Uiso 1 1 calc R
C65 C -0.0912(7) 0.2302(4) 1.1598(6) 0.0251(15) Uani 1 1 d U
H65 H -0.0757 0.2123 1.1922 0.030 Uiso 1 1 calc R
C66 C -0.1178(7) 0.2155(4) 1.1017(5) 0.0232(13) Uani 1 1 d U
H66 H -0.1228 0.1873 1.0949 0.028 Uiso 1 1 calc R
Cu1 Cu 0.27826(8) -0.07727(5) 0.78633(6) 0.0100(3) Uani 1 1 d U
Cu2 Cu 0.24100(8) -0.06615(5) 0.89086(7) 0.0115(3) Uani 1 1 d .
Cu3 Cu 0.37437(8) -0.06651(5) 0.89031(7) 0.0103(3) Uani 1 1 d .
Cu4 Cu 0.30147(9) -0.13510(5) 0.87068(7) 0.0130(3) Uani 1 1 d U
Cu5 Cu -0.05241(8) 0.06919(5) 0.61357(6) 0.0101(3) Uani 1 1 d .
Cu6 Cu -0.08977(9) 0.07956(5) 0.71656(7) 0.0157(4) Uani 1 1 d U
Cu7 Cu -0.10540(8) 0.13936(4) 0.63692(7) 0.0113(3) Uani 1 1 d U
Cu8 Cu -0.18774(8) 0.07356(5) 0.61363(8) 0.0169(4) Uani 1 1 d .
I1 I 0.39780(4) -0.12027(2) 0.80645(3) 0.01255(17) Uani 1 1 d .
I2 I 0.29543(4) -0.002674(19) 0.84088(3) 0.01469(18) Uani 1 1 d .
I3 I 0.16788(4) -0.11895(2) 0.81029(3) 0.0239(2) Uani 1 1 d .
I4 I 0.33424(3) -0.102340(18) 0.98238(3) 0.00817(17) Uani 1 1 d .
I5 I -0.14379(4) 0.107032(19) 0.52308(3) 0.01161(17) Uani 1 1 d .
I6 I 0.02503(4) 0.11977(2) 0.69779(3) 0.01593(16) Uani 1 1 d .
I7 I -0.11608(4) 0.00664(2) 0.65669(3) 0.01663(18) Uani 1 1 d .
I8 I -0.20371(4) 0.12728(2) 0.70050(3) 0.01593(16) Uani 1 1 d .
N1 N 0.0227(4) 0.0438(2) 0.5770(3) 0.0047(16) Uani 1 1 d U
N2 N 0.1818(5) -0.0352(3) 0.6830(4) 0.0118(18) Uani 1 1 d U
N3 N 0.2409(5) -0.0598(3) 0.6981(4) 0.0146(19) Uani 1 1 d U
N4 N 0.3020(5) -0.3032(3) 0.3843(4) 0.016(2) Uani 1 1 d U
N5 N 0.3744(5) -0.2524(3) 0.5597(5) 0.024(2) Uani 1 1 d U
N6 N 0.3931(6) -0.2239(4) 0.6090(5) 0.029(2) Uani 1 1 d U
N7 N 0.7102(6) 0.0569(4) 0.5810(5) 0.032(3) Uani 1 1 d U
N8 N 0.6271(8) -0.0434(5) 0.6567(7) 0.053(4) Uani 1 1 d U
N9 N 0.5806(7) -0.0720(4) 0.6736(9) 0.062(5) Uani 1 1 d .
N10 N 0.1722(6) -0.0359(4) 0.9282(5) 0.028(2) Uani 1 1 d U
N11 N 0.0045(4) 0.0353(3) 0.8180(4) 0.0090(17) Uani 1 1 d U
N12 N -0.0550(4) 0.0603(3) 0.8031(4) 0.0088(17) Uani 1 1 d U
N13 N -0.5277(5) -0.0427(3) 0.9245(4) 0.0136(19) Uani 1 1 d U
N14 N -0.4456(6) 0.0504(5) 0.8282(7) 0.062(5) Uani 1 1 d .
N15 N -0.3988(7) 0.0781(4) 0.8104(6) 0.043(3) Uani 1 1 d U
N16 N -0.1065(5) 0.2996(3) 1.1224(4) 0.0106(18) Uani 1 1 d U
N17 N -0.1824(6) 0.2527(3) 0.9432(5) 0.026(2) Uani 1 1 d U
N18 N -0.1974(7) 0.2257(3) 0.8926(5) 0.037(3) Uani 1 1 d .
O1 O 0.2285(3) -0.0426(2) 0.6034(3) 0.0062(13) Uani 1 1 d U
O2 O 0.5196(5) -0.0307(3) 0.6060(6) 0.041(2) Uani 1 1 d U
O3 O 0.3455(5) -0.1899(2) 0.5242(4) 0.0202(18) Uani 1 1 d .
O4 O -0.0392(5) 0.0466(3) 0.8985(4) 0.0257(19) Uani 1 1 d U
O5 O -0.1638(4) 0.1894(2) 0.9774(3) 0.0120(15) Uani 1 1 d U
O6 O -0.3408(4) 0.0416(2) 0.8881(3) 0.0103(14) Uani 1 1 d .

loop_
_atom_site_aniso_label
_atom_site_aniso_U_11
_atom_site_aniso_U_22
_atom_site_aniso_U_33
_atom_site_aniso_U_23
_atom_site_aniso_U_13
_atom_site_aniso_U_12
C1 0.017(3) 0.013(3) 0.008(3) 0.006(3) 0.000(3) 0.003(3)
C2 0.016(3) 0.011(3) 0.008(2) 0.005(2) 0.001(2) 0.004(2)
C3 0.014(2) 0.009(2) 0.007(2) 0.003(2) 0.001(2) 0.004(2)
C4 0.011(2) 0.007(2) 0.005(2) 0.003(2) 0.0001(19) 0.003(2)
C5 0.011(3) 0.006(3) 0.006(3) 0.002(2) 0.001(2) 0.001(3)
C6 0.010(3) 0.005(3) 0.003(3) 0.002(2) 0.000(2) 0.003(3)
C7 0.0168(16) 0.0139(16) 0.0171(16) 0.0007(10) 0.0045(10) -0.0001(10)
C8 0.0217(18) 0.0087(17) 0.0237(18) 0.0011(16) 0.0080(16) 0.0010(16)
C9 0.027(2) 0.009(2) 0.032(2) 0.0012(18) 0.0075(19) 0.0013(19)
C10 0.029(2) 0.008(2) 0.037(2) 0.0021(19) 0.008(2) 0.003(2)
C11 0.029(2) 0.008(2) 0.037(2) 0.0019(19) 0.010(2) 0.003(2)
C12 0.026(2) 0.005(2) 0.030(2) 0.0011(19) 0.0107(19) 0.0021(19)
C13 0.0219(19) 0.0062(18) 0.024(2) 0.0008(17) 0.0094(17) 0.0011(18)
C14 0.032(3) 0.011(3) 0.035(3) 0.001(2) 0.006(2) 0.000(2)
C15 0.043(4) 0.019(4) 0.042(4) 0.000(4) 0.004(4) 0.001(4)
C16 0.020(2) 0.006(2) 0.020(2) 0.000(2) 0.008(2) 0.000(2)
C17 0.0150(19) 0.0133(19) 0.0145(19) 0.0003(10) 0.0038(11) -0.0003(10)
C18 0.031(3) 0.011(3) 0.042(3) 0.002(2) 0.011(3) 0.005(3)
C19 0.038(4) 0.019(4) 0.053(5) 0.005(4) 0.010(4) 0.007(4)
C20 0.030(3) 0.008(3) 0.040(3) 0.002(3) 0.008(3) 0.004(3)
C21 0.028(4) 0.015(3) 0.111(7) 0.013(4) 0.013(4) -0.003(3)
C22 0.028(4) 0.014(3) 0.111(7) 0.014(4) 0.013(4) -0.003(3)
C23 0.029(4) 0.015(3) 0.111(7) 0.015(4) 0.011(4) -0.004(3)
C24 0.030(4) 0.016(3) 0.111(7) 0.015(4) 0.010(4) -0.004(3)
C25 0.030(4) 0.015(4) 0.110(7) 0.015(4) 0.009(4) -0.003(3)
C26 0.027(4) 0.013(3) 0.111(7) 0.014(4) 0.013(4) -0.003(3)
C27 0.026(3) 0.004(3) 0.029(3) 0.001(2) 0.012(2) 0.001(2)
C28 0.0176(17) 0.0147(17) 0.0155(17) -0.0002(10) 0.0054(10) 0.0007(10)
C29 0.024(2) 0.013(2) 0.016(2) -0.0002(17) 0.0087(18) 0.0028(18)
C30 0.031(3) 0.013(2) 0.017(2) -0.001(2) 0.008(2) 0.004(2)
C31 0.035(3) 0.013(3) 0.016(3) 0.001(2) 0.006(2) 0.005(3)
C32 0.037(3) 0.014(3) 0.017(3) 0.001(3) 0.005(3) 0.006(3)
C33 0.024(3) 0.012(3) 0.016(3) 0.000(2) 0.010(2) 0.004(2)
C34 0.037(3) 0.038(4) 0.021(3) 0.007(3) 0.004(3) 0.011(3)
C35 0.035(3) 0.037(3) 0.021(3) 0.006(3) 0.005(3) 0.010(3)
C36 0.033(3) 0.035(3) 0.021(2) 0.004(2) 0.005(2) 0.009(2)
C37 0.030(2) 0.032(2) 0.021(2) 0.0033(18) 0.0063(19) 0.0070(19)
C38 0.0264(19) 0.0271(19) 0.0244(18) 0.0008(10) 0.0070(11) 0.0016(10)
C39 0.030(3) 0.032(3) 0.018(3) 0.003(3) 0.007(3) 0.010(3)
C40 0.020(3) 0.008(3) 0.008(3) 0.001(2) 0.007(2) 0.004(2)
C41 0.020(2) 0.009(2) 0.009(2) 0.0007(17) 0.0081(17) 0.0034(19)
C42 0.021(2) 0.009(2) 0.0086(19) -0.0006(17) 0.0073(17) 0.0026(18)
C43 0.023(2) 0.009(2) 0.010(2) 0.0010(18) 0.0072(18) 0.0043(19)
C44 0.023(2) 0.010(2) 0.012(2) 0.0037(18) 0.0081(18) 0.0049(19)
C45 0.021(2) 0.010(2) 0.011(2) 0.0042(18) 0.0082(18) 0.0051(19)
C46 0.021(2) 0.009(2) 0.009(2) 0.0023(18) 0.0086(17) 0.0035(19)
C47 0.023(3) 0.010(3) 0.011(2) 0.001(2) 0.007(2) 0.004(2)
C48 0.032(4) 0.021(4) 0.020(4) 0.004(4) 0.001(4) 0.003(4)
C49 0.026(3) 0.014(3) 0.017(3) 0.004(2) 0.008(2) 0.007(2)
C50 0.031(4) 0.025(4) 0.024(4) 0.007(4) 0.006(4) 0.013(4)
C51 0.023(3) 0.011(2) 0.010(2) -0.002(2) 0.005(2) 0.000(2)
C52 0.024(4) 0.017(4) 0.015(4) -0.006(3) 0.004(3) -0.004(4)
C53 0.022(3) 0.012(3) 0.013(3) 0.006(2) 0.006(2) 0.006(2)
C54 0.011(3) 0.019(3) 0.017(3) 0.011(3) 0.002(3) 0.000(3)
C55 0.012(3) 0.019(3) 0.017(3) 0.009(2) 0.000(2) -0.001(2)
C56 0.014(3) 0.020(3) 0.018(3) 0.008(2) -0.004(2) -0.002(2)
C57 0.015(3) 0.021(3) 0.018(3) 0.008(2) -0.005(2) -0.002(3)
C58 0.016(3) 0.020(3) 0.017(3) 0.008(3) -0.005(3) -0.003(3)
C59 0.011(3) 0.017(3) 0.016(3) 0.009(3) 0.001(2) -0.001(3)
C60 0.023(3) 0.009(3) 0.010(3) 0.000(2) 0.008(2) 0.005(2)
C61 0.026(3) 0.012(3) 0.017(3) -0.001(2) 0.005(2) 0.004(2)
C62 0.027(2) 0.015(2) 0.017(2) -0.0016(17) 0.0050(18) 0.0028(18)
C63 0.0203(17) 0.0175(17) 0.0180(17) -0.0007(10) 0.0047(10) 0.0006(10)
C64 0.040(3) 0.017(3) 0.018(3) -0.006(3) 0.001(3) 0.002(3)
C65 0.039(3) 0.017(3) 0.018(3) -0.004(2) 0.002(3) 0.003(3)
C66 0.034(3) 0.016(2) 0.018(2) -0.002(2) 0.004(2) 0.003(2)
Cu1 0.0133(6) 0.0098(6) 0.0054(6) 0.0021(5) -0.0006(5) 0.0009(5)
Cu2 0.0120(8) 0.0153(8) 0.0079(7) 0.0031(6) 0.0038(6) 0.0059(6)
Cu3 0.0081(7) 0.0090(7) 0.0112(7) 0.0022(6) -0.0027(6) -0.0031(6)
Cu4 0.0224(7) 0.0053(6) 0.0106(6) 0.0016(5) 0.0025(5) -0.0032(5)
Cu5 0.0141(8) 0.0117(7) 0.0065(7) 0.0038(6) 0.0063(6) 0.0069(6)
Cu6 0.0217(7) 0.0171(7) 0.0109(6) 0.0088(5) 0.0088(5) 0.0099(6)
Cu7 0.0176(7) 0.0061(6) 0.0105(6) 0.0050(5) 0.0040(5) 0.0009(5)
Cu8 0.0132(8) 0.0105(8) 0.0273(9) 0.0073(7) 0.0056(7) -0.0005(7)
I1 0.0176(4) 0.0098(3) 0.0102(3) 0.0009(2) 0.0033(3) 0.0063(3)
I2 0.0260(4) 0.0026(3) 0.0134(3) 0.0024(2) 0.0006(3) 0.0014(3)
I3 0.0262(4) 0.0283(4) 0.0117(4) 0.0099(3) -0.0062(3) -0.0180(3)
I4 0.0149(3) 0.0031(3) 0.0050(3) 0.0024(2) -0.0006(2) 0.0013(2)
I5 0.0200(4) 0.0049(3) 0.0074(3) 0.0025(2) -0.0019(2) 0.0042(3)
I6 0.0216(3) 0.0139(3) 0.0145(3) 0.00639(18) 0.0087(2) 0.0069(2)
I7 0.0261(4) 0.0056(3) 0.0225(4) 0.0080(3) 0.0142(3) 0.0062(3)
I8 0.0216(3) 0.0139(3) 0.0145(3) 0.00639(18) 0.0087(2) 0.0069(2)
N1 0.0050(18) 0.0045(18) 0.0044(18) 0.0002(10) 0.0009(11) 0.0005(10)
N2 0.012(2) 0.012(2) 0.012(2) -0.0003(10) 0.0033(11) 0.0010(10)
N3 0.015(2) 0.014(2) 0.015(2) -0.0002(10) 0.0032(11) -0.0001(10)
N4 0.017(2) 0.016(2) 0.016(2) -0.0003(10) 0.0039(11) 0.0005(10)
N5 0.024(2) 0.023(2) 0.023(2) 0.0000(11) 0.0053(12) 0.0003(11)
N6 0.030(3) 0.029(3) 0.029(3) -0.0001(11) 0.0069(12) 0.0001(11)
N7 0.032(3) 0.032(3) 0.033(3) 0.0008(11) 0.0076(12) -0.0002(11)
N8 0.053(4) 0.053(4) 0.054(4) 0.0002(11) 0.0127(14) -0.0004(11)
N9 0.028(7) 0.012(6) 0.139(16) 0.022(8) 0.007(8) -0.002(5)
N10 0.028(3) 0.029(3) 0.028(3) 0.0005(11) 0.0070(12) 0.0008(11)
N11 0.0087(19) 0.0092(19) 0.0090(19) 0.0003(10) 0.0022(11) 0.0004(10)
N12 0.0093(19) 0.0085(19) 0.0085(19) 0.0003(10) 0.0017(11) 0.0010(10)
N13 0.014(2) 0.014(2) 0.014(2) 0.0001(10) 0.0033(11) -0.0012(10)
N14 0.018(6) 0.080(12) 0.079(11) 0.056(10) -0.007(6) 0.004(7)
N15 0.043(3) 0.043(3) 0.043(3) 0.0015(11) 0.0099(13) -0.0005(11)
N16 0.011(2) 0.010(2) 0.010(2) 0.0004(10) 0.0028(11) -0.0001(10)
N17 0.027(3) 0.026(3) 0.026(3) -0.0001(11) 0.0059(12) 0.0008(11)
N18 0.084(10) 0.014(5) 0.011(5) 0.006(4) 0.006(5) 0.022(6)
O1 0.0074(16) 0.0059(16) 0.0057(16) 0.0000(10) 0.0019(10) 0.0001(10)
O2 0.018(2) 0.018(2) 0.088(3) 0.0006(11) 0.0113(12) -0.0002(11)
O3 0.042(5) 0.007(4) 0.019(4) 0.002(3) 0.020(4) 0.006(4)
O4 0.026(2) 0.027(2) 0.025(2) 0.0004(10) 0.0060(11) 0.0013(10)
O5 0.0132(17) 0.0111(17) 0.0118(17) -0.0005(10) 0.0031(11) 0.0008(10)
O6 0.019(4) 0.003(3) 0.011(3) -0.002(3) 0.008(3) -0.002(3)

loop_
_atom_type_symbol
_atom_type_description
_atom_type_scat_dispersion_real
_atom_type_scat_dispersion_imag
_atom_type_scat_source
C C 0.0181 0.0091 'International Tables Vol C Tables 4.2.6.8 and 6.1.1.4'
H H 0.0000 0.0000 'International Tables Vol C Tables 4.2.6.8 and 6.1.1.4'
Cu Cu -1.9646 0.5888 'International Tables Vol C Tables 4.2.6.8 and 6.1.1.4'
I I -0.3257 6.8362 'International Tables Vol C Tables 4.2.6.8 and 6.1.1.4'
N N 0.0311 0.0180 'International Tables Vol C Tables 4.2.6.8 and 6.1.1.4'
O O 0.0492 0.0322 'International Tables Vol C Tables 4.2.6.8 and 6.1.1.4'

loop_
_geom_angle_atom_site_label_1
_geom_angle_atom_site_label_2
_geom_angle_atom_site_label_3
_geom_angle
_geom_angle_site_symmetry_1
_geom_angle_site_symmetry_3
N1 C1 C2 125.5(10) . .
N1 C1 H1 117.2 . .
C2 C1 H1 117.2 . .
C1 C2 C3 117.7(9) . .
C1 C2 H2 121.1 . .
C3 C2 H2 121.1 . .
C4 C3 C2 117.3(9) . .
C4 C3 H3 121.4 . .
C2 C3 H3 121.4 . .
C3 C4 C5 119.3(9) . .
C3 C4 C6 122.1(9) . .
C5 C4 C6 118.6(9) . .
N1 C5 C4 122.9(9) . .
N1 C5 H5 118.6 . .
C4 C5 H5 118.6 . .
N2 C6 O1 111.8(8) . .
N2 C6 C4 130.5(9) . .
O1 C6 C4 117.6(8) . .
N3 C7 O1 110.5(10) . .
N3 C7 C8 132.4(11) . .
O1 C7 C8 117.1(10) . .
C13 C8 C9 120.8(11) . .
C13 C8 C7 121.5(11) . .
C9 C8 C7 117.7(10) . .
C10 C9 C8 117.3(11) . .
C10 C9 C14 122.9(11) . .
C8 C9 C14 119.8(11) . .
C9 C10 C20 120.7(11) . .
C9 C10 C11 121.6(12) . .
C20 C10 C11 117.6(11) . .
C12 C11 C10 117.5(11) . .
C12 C11 C18 121.9(11) . .
C10 C11 C18 120.5(11) . .
C11 C12 C13 123.1(11) . .
C11 C12 C27 117.1(10) . .
C13 C12 C27 119.5(11) . .
C12 C13 C8 119.7(11) . .
C12 C13 C16 119.0(10) . .
C8 C13 C16 121.2(10) . .
C15 C14 C9 109.2(11) . .
C15 C14 H14 125.4 . .
C9 C14 H14 125.4 . .
C14 C15 H15A 109.5 . .
C14 C15 H15B 109.5 . .
H15A C15 H15B 109.5 . .
C14 C15 H15C 109.5 . .
H15A C15 H15C 109.5 . .
H15B C15 H15C 109.5 . .
C17 C16 C13 112.7(10) . .
C17 C16 H16A 109.0 . .
C13 C16 H16A 109.0 . .
C17 C16 H16B 109.0 . .
C13 C16 H16B 109.0 . .
H16A C16 H16B 107.8 . .
C16 C17 H17A 109.5 . .
C16 C17 H17B 109.5 . .
H17A C17 H17B 109.5 . .
C16 C17 H17C 109.5 . .
H17A C17 H17C 109.5 . .
H17B C17 H17C 109.5 . .
C11 C18 C19 108.3(11) . .
C11 C18 H18A 110.0 . .
C19 C18 H18A 110.0 . .
C11 C18 H18B 110.0 . .
C19 C18 H18B 110.0 . .
H18A C18 H18B 108.4 . .
C18 C19 H19A 109.5 . .
C18 C19 H19B 109.5 . .
H19A C19 H19B 109.5 . .
C18 C19 H19C 109.5 . .
H19A C19 H19C 109.5 . .
H19B C19 H19C 109.5 . .
O2 C20 N9 109.5(12) . .
O2 C20 C10 122.4(12) . .
N9 C20 C10 127.6(12) . .
N8 C21 O2 111.1(14) . .
N8 C21 C22 125.4(15) . .
O2 C21 C22 123.2(15) . .
C26 C22 C23 116.4(14) . .
C26 C22 C21 121.5(15) . .
C23 C22 C21 122.1(14) . .
C24 C23 C22 120.6(15) . .
C24 C23 H23 119.7 . .
C22 C23 H23 119.7 . .
C23 C24 C25 117.1(16) . .
C23 C24 H24 121.4 . .
C25 C24 H24 121.4 . .
N7 C25 C24 124.0(15) . .
N7 C25 H25 118.0 . .
C24 C25 H25 118.0 . .
N7 C26 C22 125.6(16) . .
N7 C26 H26 117.2 . .
C22 C26 H26 117.2 . .
N6 C27 O3 111.6(10) . .
N6 C27 C12 132.4(12) . .
O3 C27 C12 115.8(10) . .
N5 C28 O3 114.0(10) . .
N5 C28 C29 125.5(11) . .
O3 C28 C29 120.5(10) . .
C33 C29 C30 120.2(11) . .
C33 C29 C28 119.7(10) . .
C30 C29 C28 120.1(10) . .
C31 C30 C29 116.7(11) . .
C31 C30 H30 121.6 . .
C29 C30 H30 121.6 . .
C30 C31 C32 120.1(11) . .
C30 C31 H31 120.0 . .
C32 C31 H31 120.0 . .
N4 C32 C31 119.8(11) . .
N4 C32 H32 120.1 . .
C31 C32 H32 120.1 . .
N4 C33 C29 123.3(11) . .
N4 C33 H33 118.4 . .
C29 C33 H33 118.4 . .
N10 C34 C35 123.3(12) . .
N10 C34 H34 118.4 . .
C35 C34 H34 118.4 . .
C36 C35 C34 117.9(13) . .
C36 C35 H35 121.1 . .
C34 C35 H35 121.1 . .
C35 C36 C37 121.9(13) . .
C35 C36 H36 119.0 . .
C37 C36 H36 119.0 . .
C36 C37 C39 126.2(12) . .
C36 C37 C38 116.2(12) . .
C39 C37 C38 117.6(12) . .
N10 C38 C37 125.7(12) . .
N10 C38 H38 117.2 . .
C37 C38 H38 117.2 . .
N11 C39 O4 114.0(11) . .
N11 C39 C37 129.6(12) . .
O4 C39 C37 114.7(11) . .
N12 C40 O4 111.4(9) . .
N12 C40 C41 129.7(10) . .
O4 C40 C41 118.8(9) . .
C46 C41 C42 121.0(10) . .
C46 C41 C40 120.9(9) . .
C42 C41 C40 118.1(10) . .
C43 C42 C41 117.5(10) . .
C43 C42 C51 122.0(10) . .
C41 C42 C51 120.4(9) . .
C42 C43 C44 123.8(10) . .
C42 C43 C60 119.1(10) . .
C44 C43 C60 116.6(9) . .
C43 C44 C45 118.0(10) . .
C43 C44 C49 119.9(10) . .
C45 C44 C49 122.0(10) . .
C46 C45 C44 119.8(10) . .
C46 C45 C53 120.7(10) . .
C44 C45 C53 119.0(10) . .
C41 C46 C45 119.8(10) . .
C41 C46 C47 119.3(9) . .
C45 C46 C47 120.9(10) . .
C48 C47 C46 111.3(9) . .
C48 C47 H47A 109.4 . .
C46 C47 H47A 109.4 . .
C48 C47 H47B 109.4 . .
C46 C47 H47B 109.4 . .
H47A C47 H47B 108.0 . .
C47 C48 H48A 109.5 . .
C47 C48 H48B 109.5 . .
H48A C48 H48B 109.5 . .
C47 C48 H48C 109.5 . .
H48A C48 H48C 109.5 . .
H48B C48 H48C 109.5 . .
C50 C49 C44 111.7(9) . .
C50 C49 H49A 109.3 . .
C44 C49 H49A 109.3 . .
C50 C49 H49B 109.3 . .
C44 C49 H49B 109.3 . .
H49A C49 H49B 107.9 . .
C49 C50 H50A 109.5 . .
C49 C50 H50B 109.5 . .
H50A C50 H50B 109.5 . .
C49 C50 H50C 109.5 . .
H50A C50 H50C 109.5 . .
H50B C50 H50C 109.5 . .
C42 C51 C52 114.4(9) . .
C42 C51 H51A 108.7 . .
C52 C51 H51A 108.7 . .
C42 C51 H51B 108.7 . .
C52 C51 H51B 108.7 . .
H51A C51 H51B 107.6 . .
C51 C52 H52A 109.5 . .
C51 C52 H52B 109.5 . .
H52A C52 H52B 109.5 . .
C51 C52 H52C 109.5 . .
H52A C52 H52C 109.5 . .
H52B C52 H52C 109.5 . .
N15 C53 O6 112.3(11) . .
N15 C53 C45 131.9(11) . .
O6 C53 C45 115.0(9) . .
N14 C54 O6 112.6(11) . .
N14 C54 C55 129.5(11) . .
O6 C54 C55 117.1(9) . .
C56 C55 C59 118.0(10) . .
C56 C55 C54 122.8(10) . .
C59 C55 C54 119.1(10) . .
C55 C56 C57 120.1(11) . .
C55 C56 H56 120.0 . .
C57 C56 H56 120.0 . .
C58 C57 C56 116.5(10) . .
C58 C57 H57 121.7 . .
C56 C57 H57 121.7 . .
N13 C58 C57 123.7(10) . .
N13 C58 H58 118.2 . .
C57 C58 H58 118.2 . .
N13 C59 C55 122.4(10) . .
N13 C59 H59 118.8 . .
C55 C59 H59 118.8 . .
N18 C60 O5 112.6(10) . .
N18 C60 C43 133.2(10) . .
O5 C60 C43 114.2(9) . .
N17 C61 O5 113.0(10) . .
N17 C61 C62 128.5(11) . .
O5 C61 C62 118.5(10) . .
C66 C62 C63 117.6(11) . .
C66 C62 C61 124.4(11) . .
C63 C62 C61 118.1(11) . .
N16 C63 C62 124.8(11) . .
N16 C63 H63 117.6 . .
C62 C63 H63 117.6 . .
N16 C64 C65 122.1(11) . .
N16 C64 H64 119.0 . .
C65 C64 H64 119.0 . .
C66 C65 C64 119.0(12) . .
C66 C65 H65 120.5 . .
C64 C65 H65 120.5 . .
C62 C66 C65 119.9(12) . .
C62 C66 H66 120.0 . .
C65 C66 H66 120.0 . .
N3 Cu1 Cu4 150.1(3) . .
N3 Cu1 Cu3 147.4(3) . .
Cu4 Cu1 Cu3 59.48(6) . .
N3 Cu1 Cu2 136.4(3) . .
Cu4 Cu1 Cu2 59.40(6) . .
Cu3 Cu1 Cu2 58.55(5) . .
N3 Cu1 I1 114.1(3) . .
Cu4 Cu1 I1 60.64(5) . .
Cu3 Cu1 I1 61.08(5) . .
Cu2 Cu1 I1 109.47(6) . .
N3 Cu1 I3 102.9(3) . .
Cu4 Cu1 I3 60.23(5) . .
Cu3 Cu1 I3 108.27(6) . .
Cu2 Cu1 I3 59.41(5) . .
I1 Cu1 I3 113.91(6) . .
N3 Cu1 I2 99.9(3) . .
Cu4 Cu1 I2 109.25(6) . .
Cu3 Cu1 I2 59.61(5) . .
Cu2 Cu1 I2 60.19(5) . .
I1 Cu1 I2 112.79(6) . .
I3 Cu1 I2 112.11(6) . .
N10 Cu2 Cu3 140.6(3) . .
N10 Cu2 Cu4 150.0(3) . .
Cu3 Cu2 Cu4 60.38(6) . .
N10 Cu2 I3 107.8(3) . .
Cu3 Cu2 I3 111.40(6) . .
Cu4 Cu2 I3 61.02(5) . .
N10 Cu2 Cu1 142.5(3) . .
Cu3 Cu2 Cu1 60.63(6) . .
Cu4 Cu2 Cu1 59.99(6) . .
I3 Cu2 Cu1 61.13(5) . .
N10 Cu2 I4 106.7(3) . .
Cu3 Cu2 I4 60.61(5) . .
Cu4 Cu2 I4 60.58(5) . .
I3 Cu2 I4 113.41(6) . .
Cu1 Cu2 I4 110.42(6) . .
N10 Cu2 I2 99.7(3) . .
Cu3 Cu2 I2 60.50(5) . .
Cu4 Cu2 I2 110.27(6) . .
I3 Cu2 I2 114.15(6) . .
Cu1 Cu2 I2 60.85(5) . .
I4 Cu2 I2 113.65(6) . .
N13 Cu3 Cu2 147.5(3) 1_655 .
N13 Cu3 Cu4 143.9(3) 1_655 .
Cu2 Cu3 Cu4 60.35(6) . .
N13 Cu3 Cu1 141.8(3) 1_655 .
Cu2 Cu3 Cu1 60.82(6) . .
Cu4 Cu3 Cu1 60.04(6) . .
N13 Cu3 I4 107.1(3) 1_655 .
Cu2 Cu3 I4 61.16(5) . .
Cu4 Cu3 I4 60.75(5) . .
Cu1 Cu3 I4 111.02(6) . .
N13 Cu3 I2 104.8(3) 1_655 .
Cu2 Cu3 I2 61.51(5) . .
Cu4 Cu3 I2 111.06(6) . .
Cu1 Cu3 I2 61.24(5) . .
I4 Cu3 I2 114.99(6) . .
N13 Cu3 I1 102.3(3) 1_655 .
Cu2 Cu3 I1 110.08(6) . .
Cu4 Cu3 I1 60.30(5) . .
Cu1 Cu3 I1 59.56(5) . .
I4 Cu3 I1 113.30(6) . .
I2 Cu3 I1 112.88(6) . .
N4 Cu4 Cu2 143.7(3) 4_556 .
N4 Cu4 Cu3 146.4(3) 4_556 .
Cu2 Cu4 Cu3 59.27(6) . .
N4 Cu4 Cu1 143.9(3) 4_556 .
Cu2 Cu4 Cu1 60.61(6) . .
Cu3 Cu4 Cu1 60.48(6) . .
N4 Cu4 I4 105.1(3) 4_556 .
Cu2 Cu4 I4 60.65(5) . .
Cu3 Cu4 I4 60.28(5) . .
Cu1 Cu4 I4 110.99(6) . .
N4 Cu4 I1 106.3(3) 4_556 .
Cu2 Cu4 I1 109.94(6) . .
Cu3 Cu4 I1 61.20(5) . .
Cu1 Cu4 I1 60.00(5) . .
I4 Cu4 I1 113.66(6) . .
N4 Cu4 I3 103.9(3) 4_556 .
Cu2 Cu4 I3 60.06(5) . .
Cu3 Cu4 I3 109.70(6) . .
Cu1 Cu4 I3 61.01(5) . .
I4 Cu4 I3 112.65(6) . .
I1 Cu4 I3 114.04(6) . .
N1 Cu5 Cu7 143.1(2) . .
N1 Cu5 Cu6 142.9(2) . .
Cu7 Cu5 Cu6 60.08(6) . .
N1 Cu5 Cu8 147.4(2) . .
Cu7 Cu5 Cu8 60.68(6) . .
Cu6 Cu5 Cu8 60.22(6) . .
N1 Cu5 I5 106.8(2) . .
Cu7 Cu5 I5 61.86(5) . .
Cu6 Cu5 I5 110.24(6) . .
Cu8 Cu5 I5 59.59(5) . .
N1 Cu5 I7 106.3(2) . .
Cu7 Cu5 I7 110.59(6) . .
Cu6 Cu5 I7 61.65(5) . .
Cu8 Cu5 I7 59.57(5) . .
I5 Cu5 I7 110.39(6) . .
N1 Cu5 I6 101.7(2) . .
Cu7 Cu5 I6 60.14(5) . .
Cu6 Cu5 I6 61.29(5) . .
Cu8 Cu5 I6 110.87(6) . .
I5 Cu5 I6 114.64(6) . .
I7 Cu5 I6 115.86(5) . .
N12 Cu6 Cu7 148.9(3) . .
N12 Cu6 Cu5 136.4(2) . .
Cu7 Cu6 Cu5 59.78(6) . .
N12 Cu6 Cu8 147.0(3) . .
Cu7 Cu6 Cu8 60.56(6) . .
Cu5 Cu6 Cu8 60.15(6) . .
N12 Cu6 I8 112.9(2) . .
Cu7 Cu6 I8 61.06(5) . .
Cu5 Cu6 I8 110.69(6) . .
Cu8 Cu6 I8 61.37(5) . .
N12 Cu6 I6 101.8(2) . .
Cu7 Cu6 I6 59.80(5) . .
Cu5 Cu6 I6 60.58(5) . .
Cu8 Cu6 I6 110.23(6) . .
I8 Cu6 I6 112.78(6) . .
N12 Cu6 I7 101.1(2) . .
Cu7 Cu6 I7 109.27(7) . .
Cu5 Cu6 I7 60.32(5) . .
Cu8 Cu6 I7 59.11(5) . .
I8 Cu6 I7 113.02(7) . .
I6 Cu6 I7 114.07(6) . .
N16 Cu7 Cu5 145.0(2) 4_565 .
N16 Cu7 Cu6 147.2(3) 4_565 .
Cu5 Cu7 Cu6 60.14(6) . .
N16 Cu7 Cu8 141.5(3) 4_565 .
Cu5 Cu7 Cu8 60.10(6) . .
Cu6 Cu7 Cu8 60.04(6) . .
N16 Cu7 I6 107.0(3) 4_565 .
Cu5 Cu7 I6 61.36(5) . .
Cu6 Cu7 I6 61.74(5) . .
Cu8 Cu7 I6 111.39(6) . .
N16 Cu7 I8 104.6(2) 4_565 .
Cu5 Cu7 I8 110.27(6) . .
Cu6 Cu7 I8 60.19(5) . .
Cu8 Cu7 I8 60.90(5) . .
I6 Cu7 I8 113.69(6) . .
N16 Cu7 I5 103.8(2) 4_565 .
Cu5 Cu7 I5 60.08(5) . .
Cu6 Cu7 I5 108.87(7) . .
Cu8 Cu7 I5 58.83(5) . .
I6 Cu7 I5 114.16(6) . .
I8 Cu7 I5 112.45(6) . .
N7 Cu8 I5 107.5(3) 1_455 .
N7 Cu8 Cu5 151.6(3) 1_455 .
I5 Cu8 Cu5 60.81(5) . .
N7 Cu8 Cu6 141.3(3) 1_455 .
I5 Cu8 Cu6 110.76(7) . .
Cu5 Cu8 Cu6 59.63(6) . .
N7 Cu8 I7 107.4(3) 1_455 .
I5 Cu8 I7 112.73(6) . .
Cu5 Cu8 I7 61.15(5) . .
Cu6 Cu8 I7 62.01(5) . .
N7 Cu8 Cu7 141.6(3) 1_455 .
I5 Cu8 Cu7 61.78(5) . .
Cu5 Cu8 Cu7 59.22(6) . .
Cu6 Cu8 Cu7 59.40(6) . .
I7 Cu8 Cu7 110.69(7) . .
N7 Cu8 I8 99.5(3) 1_455 .
I5 Cu8 I8 114.32(6) . .
Cu5 Cu8 I8 108.91(7) . .
Cu6 Cu8 I8 59.71(5) . .
I7 Cu8 I8 114.09(7) . .
Cu7 Cu8 I8 60.12(5) . .
Cu1 I1 Cu4 59.36(5) . .
Cu1 I1 Cu3 59.35(5) . .
Cu4 I1 Cu3 58.50(5) . .
Cu3 I2 Cu2 57.99(5) . .
Cu3 I2 Cu1 59.14(5) . .
Cu2 I2 Cu1 58.96(5) . .
Cu2 I3 Cu4 58.92(5) . .
Cu2 I3 Cu1 59.46(5) . .
Cu4 I3 Cu1 58.76(5) . .
Cu3 I4 Cu4 58.97(5) . .
Cu3 I4 Cu2 58.23(5) . .
Cu4 I4 Cu2 58.78(5) . .
Cu8 I5 Cu5 59.60(5) . .
Cu8 I5 Cu7 59.39(5) . .
Cu5 I5 Cu7 58.07(5) . .
Cu7 I6 Cu5 58.50(5) . .
Cu7 I6 Cu6 58.46(5) . .
Cu5 I6 Cu6 58.13(5) . .
Cu8 I7 Cu5 59.28(5) . .
Cu8 I7 Cu6 58.89(5) . .
Cu5 I7 Cu6 58.02(5) . .
Cu6 I8 Cu7 58.75(5) . .
Cu6 I8 Cu8 58.92(5) . .
Cu7 I8 Cu8 58.98(5) . .
C5 N1 C1 117.2(8) . .
C5 N1 Cu5 120.5(6) . .
C1 N1 Cu5 122.3(7) . .
C6 N2 N3 105.4(8) . .
C7 N3 N2 109.3(9) . .
C7 N3 Cu1 131.0(8) . .
N2 N3 Cu1 119.1(7) . .
C33 N4 C32 119.8(10) . .
C33 N4 Cu4 121.9(8) . 4
C32 N4 Cu4 118.2(8) . 4
C28 N5 N6 105.2(10) . .
C27 N6 N5 106.3(10) . .
C26 N7 C25 116.2(13) . .
C26 N7 Cu8 121.2(11) . 1_655
C25 N7 Cu8 121.9(10) . 1_655
C21 N8 N9 106.3(14) . .
C20 N9 N8 105.7(13) . .
C38 N10 C34 115.0(11) . .
C38 N10 Cu2 121.8(9) . .
C34 N10 Cu2 123.1(9) . .
C39 N11 N12 103.5(9) . .
C40 N12 N11 108.4(8) . .
C40 N12 Cu6 132.5(7) . .
N11 N12 Cu6 118.9(6) . .
C59 N13 C58 119.2(10) . .
C59 N13 Cu3 118.6(8) . 1_455
C58 N13 Cu3 122.1(7) . 1_455
C54 N14 N15 107.2(11) . .
C53 N15 N14 105.8(12) . .
C63 N16 C64 116.5(10) . .
C63 N16 Cu7 121.6(8) . 4_566
C64 N16 Cu7 121.7(7) . 4_566
C61 N17 N18 106.0(10) . .
C60 N18 N17 106.6(10) . .
C7 O1 C6 103.0(7) . .
C20 O2 C21 106.6(12) . .
C28 O3 C27 102.9(8) . .
C40 O4 C39 102.2(9) . .
C61 O5 C60 101.6(8) . .
C54 O6 C53 101.5(8) . .

loop_
_geom_bond_atom_site_label_1
_geom_bond_atom_site_label_2
_geom_bond_distance
_geom_bond_site_symmetry_2
C1 N1 1.343(12) .
C1 C2 1.344(15) .
C1 H1 0.9300 .
C2 C3 1.432(14) .
C2 H2 0.9300 .
C3 C4 1.391(13) .
C3 H3 0.9300 .
C4 C5 1.396(14) .
C4 C6 1.451(13) .
C5 N1 1.324(13) .
C5 H5 0.9300 .
C6 N2 1.289(13) .
C6 O1 1.387(12) .
C7 N3 1.288(15) .
C7 O1 1.353(13) .
C7 C8 1.464(16) .
C8 C13 1.382(15) .
C8 C9 1.427(17) .
C9 C10 1.407(17) .
C9 C14 1.503(16) .
C10 C20 1.428(18) .
C10 C11 1.430(16) .
C11 C12 1.365(17) .
C11 C18 1.533(17) .
C12 C13 1.381(16) .
C12 C27 1.475(15) .
C13 C16 1.541(15) .
C14 C15 1.460(19) .
C14 H14 0.9300 .
C15 H15A 0.9600 .
C15 H15B 0.9600 .
C15 H15C 0.9600 .
C16 C17 1.490(14) .
C16 H16A 0.9700 .
C16 H16B 0.9700 .
C17 H17A 0.9600 .
C17 H17B 0.9600 .
C17 H17C 0.9600 .
C18 C19 1.547(18) .
C18 H18A 0.9700 .
C18 H18B 0.9700 .
C19 H19A 0.9600 .
C19 H19B 0.9600 .
C19 H19C 0.9600 .
C20 O2 1.314(16) .
C20 N9 1.337(19) .
C21 N8 1.28(2) .
C21 O2 1.349(17) .
C21 C22 1.42(2) .
C22 C26 1.38(2) .
C22 C23 1.38(2) .
C23 C24 1.37(2) .
C23 H23 0.9300 .
C24 C25 1.38(2) .
C24 H24 0.9300 .
C25 N7 1.346(19) .
C25 H25 0.9300 .
C26 N7 1.303(18) .
C26 H26 0.9300 .
C27 N6 1.303(16) .
C27 O3 1.376(14) .
C28 N5 1.288(15) .
C28 O3 1.350(13) .
C28 C29 1.478(15) .
C29 C33 1.357(15) .
C29 C30 1.398(16) .
C30 C31 1.390(16) .
C30 H30 0.9300 .
C31 C32 1.417(16) .
C31 H31 0.9300 .
C32 N4 1.346(15) .
C32 H32 0.9300 .
C33 N4 1.314(14) .
C33 H33 0.9300 .
C34 N10 1.380(16) .
C34 C35 1.442(19) .
C34 H34 0.9300 .
C35 C36 1.336(19) .
C35 H35 0.9300 .
C36 C37 1.380(17) .
C36 H36 0.9300 .
C37 C39 1.441(18) .
C37 C38 1.442(18) .
C38 N10 1.319(17) .
C38 H38 0.9300 .
C39 N11 1.263(15) .
C39 O4 1.381(15) .
C40 N12 1.295(13) .
C40 O4 1.308(14) .
C40 C41 1.481(14) .
C41 C46 1.386(16) .
C41 C42 1.425(14) .
C42 C43 1.381(15) .
C42 C51 1.487(16) .
C43 C44 1.383(16) .
C43 C60 1.479(14) .
C44 C45 1.428(15) .
C44 C49 1.512(15) .
C45 C46 1.412(15) .
C45 C53 1.454(16) .
C46 C47 1.522(14) .
C47 C48 1.510(15) .
C47 H47A 0.9700 .
C47 H47B 0.9700 .
C48 H48A 0.9600 .
C48 H48B 0.9600 .
C48 H48C 0.9600 .
C49 C50 1.506(15) .
C49 H49A 0.9700 .
C49 H49B 0.9700 .
C50 H50A 0.9600 .
C50 H50B 0.9600 .
C50 H50C 0.9600 .
C51 C52 1.530(15) .
C51 H51A 0.9700 .
C51 H51B 0.9700 .
C52 H52A 0.9600 .
C52 H52B 0.9600 .
C52 H52C 0.9600 .
C53 N15 1.269(17) .
C53 O6 1.374(12) .
C54 N14 1.250(16) .
C54 O6 1.368(13) .
C54 C55 1.455(14) .
C55 C56 1.383(15) .
C55 C59 1.405(16) .
C56 C57 1.399(16) .
C56 H56 0.9300 .
C57 C58 1.389(16) .
C57 H57 0.9300 .
C58 N13 1.338(14) .
C58 H58 0.9300 .
C59 N13 1.307(14) .
C59 H59 0.9300 .
C60 N18 1.255(15) .
C60 O5 1.404(12) .
C61 N17 1.292(16) .
C61 O5 1.349(13) .
C61 C62 1.453(16) .
C62 C66 1.364(17) .
C62 C63 1.386(16) .
C63 N16 1.331(14) .
C63 H63 0.9300 .
C64 N16 1.364(15) .
C64 C65 1.386(17) .
C64 H64 0.9300 .
C65 C66 1.379(16) .
C65 H65 0.9300 .
C66 H66 0.9300 .
Cu1 N3 2.035(9) .
Cu1 Cu4 2.642(2) .
Cu1 Cu3 2.653(2) .
Cu1 Cu2 2.658(2) .
Cu1 I1 2.6590(16) .
Cu1 I3 2.7030(17) .
Cu1 I2 2.7096(16) .
Cu2 N10 2.005(11) .
Cu2 Cu3 2.597(2) .
Cu2 Cu4 2.626(2) .
Cu2 I3 2.6570(18) .
Cu2 I4 2.6765(16) .
Cu2 I2 2.6922(17) .
Cu3 N13 2.031(9) 1_655
Cu3 Cu4 2.627(2) .
Cu3 I4 2.6621(16) .
Cu3 I2 2.6662(16) .
Cu3 I1 2.6995(17) .
Cu4 N4 2.033(10) 4_556
Cu4 I4 2.6747(16) .
Cu4 I1 2.6760(17) .
Cu4 I3 2.6822(18) .
Cu5 N1 2.019(8) .
Cu5 Cu7 2.613(2) .
Cu5 Cu6 2.623(2) .
Cu5 Cu8 2.637(2) .
Cu5 I5 2.6689(16) .
Cu5 I7 2.6863(16) .
Cu5 I6 2.6901(17) .
Cu6 N12 2.012(9) .
Cu6 Cu7 2.621(2) .
Cu6 Cu8 2.638(2) .
Cu6 I8 2.6602(17) .
Cu6 I6 2.7089(18) .
Cu6 I7 2.7213(19) .
Cu7 N16 2.015(9) 4_565
Cu7 Cu8 2.652(2) .
Cu7 I6 2.6581(17) .
Cu7 I8 2.6831(16) .
Cu7 I5 2.7152(17) .
Cu8 N7 2.020(12) 1_455
Cu8 I5 2.6367(17) .
Cu8 I7 2.6446(17) .
Cu8 I8 2.7040(19) .
N2 N3 1.375(13) .
N4 Cu4 2.033(10) 4
N5 N6 1.430(15) .
N7 Cu8 2.020(12) 1_655
N8 N9 1.414(19) .
N11 N12 1.390(12) .
N13 Cu3 2.031(9) 1_455
N14 N15 1.407(18) .
N16 Cu7 2.015(9) 4_566
N17 N18 1.418(15) .

loop_
_geom_torsion_atom_site_label_1
_geom_torsion_atom_site_label_2
_geom_torsion_atom_site_label_3
_geom_torsion_atom_site_label_4
_geom_torsion
_geom_torsion_site_symmetry_1
_geom_torsion_site_symmetry_4
N1 C1 C2 C3 -2.2(17) . .
C1 C2 C3 C4 2.3(15) . .
C2 C3 C4 C5 -0.9(15) . .
C2 C3 C4 C6 -179.5(9) . .
C3 C4 C5 N1 -0.8(15) . .
C6 C4 C5 N1 177.9(9) . .
C3 C4 C6 N2 176.1(11) . .
C5 C4 C6 N2 -2.5(17) . .
C3 C4 C6 O1 -0.1(15) . .
C5 C4 C6 O1 -178.6(9) . .
N3 C7 C8 C13 85.6(18) . .
O1 C7 C8 C13 -92.0(13) . .
N3 C7 C8 C9 -97.2(16) . .
O1 C7 C8 C9 85.1(14) . .
C13 C8 C9 C10 0.3(19) . .
C7 C8 C9 C10 -176.9(11) . .
C13 C8 C9 C14 177.9(12) . .
C7 C8 C9 C14 0.7(18) . .
C8 C9 C10 C20 175.5(12) . .
C14 C9 C10 C20 -2(2) . .
C8 C9 C10 C11 0.0(19) . .
C14 C9 C10 C11 -177.6(12) . .
C9 C10 C11 C12 0(2) . .
C20 C10 C11 C12 -175.3(12) . .
C9 C10 C11 C18 176.5(12) . .
C20 C10 C11 C18 0.9(19) . .
C10 C11 C12 C13 -1(2) . .
C18 C11 C12 C13 -177.1(12) . .
C10 C11 C12 C27 172.1(11) . .
C18 C11 C12 C27 -4.1(18) . .
C11 C12 C13 C8 1.3(19) . .
C27 C12 C13 C8 -171.6(11) . .
C11 C12 C13 C16 -176.8(11) . .
C27 C12 C13 C16 10.3(17) . .
C9 C8 C13 C12 -0.9(18) . .
C7 C8 C13 C12 176.2(11) . .
C9 C8 C13 C16 177.2(11) . .
C7 C8 C13 C16 -5.8(18) . .
C10 C9 C14 C15 -71.0(17) . .
C8 C9 C14 C15 111.5(14) . .
C12 C13 C16 C17 78.4(14) . .
C8 C13 C16 C17 -99.6(13) . .
C12 C11 C18 C19 -86.0(15) . .
C10 C11 C18 C19 98.0(14) . .
C9 C10 C20 O2 -52(2) . .
C11 C10 C20 O2 123.6(14) . .
C9 C10 C20 N9 118.3(17) . .
C11 C10 C20 N9 -66(2) . .
N8 C21 C22 C26 5(3) . .
O2 C21 C22 C26 177.3(18) . .
N8 C21 C22 C23 -173(2) . .
O2 C21 C22 C23 -1(3) . .
C26 C22 C23 C24 3(3) . .
C21 C22 C23 C24 -179(2) . .
C22 C23 C24 C25 -1(3) . .
C23 C24 C25 N7 -2(3) . .
C23 C22 C26 N7 -3(3) . .
C21 C22 C26 N7 178.6(18) . .
C11 C12 C27 N6 81.6(18) . .
C13 C12 C27 N6 -105.1(17) . .
C11 C12 C27 O3 -94.0(14) . .
C13 C12 C27 O3 79.3(14) . .
N5 C28 C29 C33 2.0(18) . .
O3 C28 C29 C33 -178.9(10) . .
N5 C28 C29 C30 -177.2(11) . .
O3 C28 C29 C30 1.9(17) . .
C33 C29 C30 C31 0.0(17) . .
C28 C29 C30 C31 179.2(11) . .
C29 C30 C31 C32 1.8(18) . .
C30 C31 C32 N4 -2.8(19) . .
C30 C29 C33 N4 -0.9(18) . .
C28 C29 C33 N4 179.9(10) . .
N10 C34 C35 C36 -1(2) . .
C34 C35 C36 C37 3(2) . .
C35 C36 C37 C39 175.4(15) . .
C35 C36 C37 C38 -3(2) . .
C36 C37 C38 N10 1(2) . .
C39 C37 C38 N10 -177.8(13) . .
C36 C37 C39 N11 156.4(15) . .
C38 C37 C39 N11 -25(2) . .
C36 C37 C39 O4 -8(2) . .
C38 C37 C39 O4 171.1(12) . .
N12 C40 C41 C46 87.7(15) . .
O4 C40 C41 C46 -96.5(13) . .
N12 C40 C41 C42 -93.1(14) . .
O4 C40 C41 C42 82.7(13) . .
C46 C41 C42 C43 -3.2(15) . .
C40 C41 C42 C43 177.7(9) . .
C46 C41 C42 C51 -179.7(10) . .
C40 C41 C42 C51 1.2(14) . .
C41 C42 C43 C44 1.4(16) . .
C51 C42 C43 C44 177.9(10) . .
C41 C42 C43 C60 173.5(9) . .
C51 C42 C43 C60 -10.1(15) . .
C42 C43 C44 C45 0.1(16) . .
C60 C43 C44 C45 -172.1(9) . .
C42 C43 C44 C49 -176.2(10) . .
C60 C43 C44 C49 11.6(14) . .
C43 C44 C45 C46 0.1(15) . .
C49 C44 C45 C46 176.3(9) . .
C43 C44 C45 C53 171.7(10) . .
C49 C44 C45 C53 -12.1(15) . .
C42 C41 C46 C45 3.4(15) . .
C40 C41 C46 C45 -177.5(9) . .
C42 C41 C46 C47 -177.1(9) . .
C40 C41 C46 C47 2.0(15) . .
C44 C45 C46 C41 -1.8(15) . .
C53 C45 C46 C41 -173.3(10) . .
C44 C45 C46 C47 178.7(9) . .
C53 C45 C46 C47 7.2(15) . .
C41 C46 C47 C48 -114.9(11) . .
C45 C46 C47 C48 64.6(13) . .
C43 C44 C49 C50 84.1(13) . .
C45 C44 C49 C50 -92.0(13) . .
C43 C42 C51 C52 -78.1(13) . .
C41 C42 C51 C52 98.3(12) . .
C46 C45 C53 N15 -126.7(15) . .
C44 C45 C53 N15 61.8(18) . .
C46 C45 C53 O6 64.8(13) . .
C44 C45 C53 O6 -106.8(11) . .
N14 C54 C55 C56 -161.9(17) . .
O6 C54 C55 C56 6.7(18) . .
N14 C54 C55 C59 15(2) . .
O6 C54 C55 C59 -176.2(10) . .
C59 C55 C56 C57 3.5(18) . .
C54 C55 C56 C57 -179.4(11) . .
C55 C56 C57 C58 -3.4(18) . .
C56 C57 C58 N13 2.7(19) . .
C56 C55 C59 N13 -3.0(18) . .
C54 C55 C59 N13 179.7(11) . .
C42 C43 C60 N18 104.4(17) . .
C44 C43 C60 N18 -83.0(18) . .
C42 C43 C60 O5 -75.7(12) . .
C44 C43 C60 O5 96.9(12) . .
N17 C61 C62 C66 176.7(13) . .
O5 C61 C62 C66 -1.0(19) . .
N17 C61 C62 C63 -5(2) . .
O5 C61 C62 C63 177.5(10) . .
C66 C62 C63 N16 2.0(19) . .
C61 C62 C63 N16 -176.6(11) . .
N16 C64 C65 C66 -4(2) . .
C63 C62 C66 C65 -2.8(19) . .
C61 C62 C66 C65 175.7(12) . .
C64 C65 C66 C62 4(2) . .
N3 Cu1 Cu2 N10 -5.8(7) . .
Cu4 Cu1 Cu2 N10 -153.0(6) . .
Cu3 Cu1 Cu2 N10 136.3(5) . .
I1 Cu1 Cu2 N10 171.5(5) . .
I3 Cu1 Cu2 N10 -81.7(5) . .
I2 Cu1 Cu2 N10 65.7(5) . .
N3 Cu1 Cu2 Cu3 -142.1(4) . .
Cu4 Cu1 Cu2 Cu3 70.74(6) . .
I1 Cu1 Cu2 Cu3 35.17(6) . .
I3 Cu1 Cu2 Cu3 142.05(7) . .
I2 Cu1 Cu2 Cu3 -70.55(5) . .
N3 Cu1 Cu2 Cu4 147.1(4) . .
Cu3 Cu1 Cu2 Cu4 -70.74(6) . .
I1 Cu1 Cu2 Cu4 -35.57(6) . .
I3 Cu1 Cu2 Cu4 71.31(5) . .
I2 Cu1 Cu2 Cu4 -141.29(7) . .
N3 Cu1 Cu2 I3 75.8(4) . .
Cu4 Cu1 Cu2 I3 -71.31(5) . .
Cu3 Cu1 Cu2 I3 -142.05(7) . .
I1 Cu1 Cu2 I3 -106.88(6) . .
I2 Cu1 Cu2 I3 147.40(6) . .
N3 Cu1 Cu2 I4 -178.0(4) . .
Cu4 Cu1 Cu2 I4 34.88(6) . .
Cu3 Cu1 Cu2 I4 -35.86(6) . .
I1 Cu1 Cu2 I4 -0.69(9) . .
I3 Cu1 Cu2 I4 106.19(7) . .
I2 Cu1 Cu2 I4 -106.41(6) . .
N3 Cu1 Cu2 I2 -71.6(4) . .
Cu4 Cu1 Cu2 I2 141.29(7) . .
Cu3 Cu1 Cu2 I2 70.55(5) . .
I1 Cu1 Cu2 I2 105.72(6) . .
I3 Cu1 Cu2 I2 -147.40(6) . .
N10 Cu2 Cu3 N13 4.4(7) . 1_655
Cu4 Cu2 Cu3 N13 -146.9(5) . 1_655
I3 Cu2 Cu3 N13 178.3(5) . 1_655
Cu1 Cu2 Cu3 N13 143.0(5) . 1_655
I4 Cu2 Cu3 N13 -76.1(5) . 1_655
I2 Cu2 Cu3 N13 71.9(5) . 1_655
N10 Cu2 Cu3 Cu4 151.3(5) . .
I3 Cu2 Cu3 Cu4 -34.77(6) . .
Cu1 Cu2 Cu3 Cu4 -70.11(6) . .
I4 Cu2 Cu3 Cu4 70.83(5) . .
I2 Cu2 Cu3 Cu4 -141.21(6) . .
N10 Cu2 Cu3 Cu1 -138.6(5) . .
Cu4 Cu2 Cu3 Cu1 70.11(6) . .
I3 Cu2 Cu3 Cu1 35.34(6) . .
I4 Cu2 Cu3 Cu1 140.94(6) . .
I2 Cu2 Cu3 Cu1 -71.10(5) . .
N10 Cu2 Cu3 I4 80.5(5) . .
Cu4 Cu2 Cu3 I4 -70.83(5) . .
I3 Cu2 Cu3 I4 -105.60(6) . .
Cu1 Cu2 Cu3 I4 -140.94(6) . .
I2 Cu2 Cu3 I4 147.95(6) . .
N10 Cu2 Cu3 I2 -67.5(5) . .
Cu4 Cu2 Cu3 I2 141.21(6) . .
I3 Cu2 Cu3 I2 106.45(6) . .
Cu1 Cu2 Cu3 I2 71.10(5) . .
I4 Cu2 Cu3 I2 -147.95(6) . .
N10 Cu2 Cu3 I1 -173.3(5) . .
Cu4 Cu2 Cu3 I1 35.39(6) . .
I3 Cu2 Cu3 I1 0.63(9) . .
Cu1 Cu2 Cu3 I1 -34.72(6) . .
I4 Cu2 Cu3 I1 106.22(6) . .
I2 Cu2 Cu3 I1 -105.82(6) . .
N3 Cu1 Cu3 N13 -20.2(7) . 1_655
Cu4 Cu1 Cu3 N13 140.9(4) . 1_655
Cu2 Cu1 Cu3 N13 -148.5(4) . 1_655
I1 Cu1 Cu3 N13 69.8(4) . 1_655
I3 Cu1 Cu3 N13 177.6(4) . 1_655
I2 Cu1 Cu3 N13 -77.0(4) . 1_655
N3 Cu1 Cu3 Cu2 128.3(5) . .
Cu4 Cu1 Cu3 Cu2 -70.60(6) . .
I1 Cu1 Cu3 Cu2 -141.66(6) . .
I3 Cu1 Cu3 Cu2 -33.89(6) . .
I2 Cu1 Cu3 Cu2 71.53(5) . .
N3 Cu1 Cu3 Cu4 -161.1(5) . .
Cu2 Cu1 Cu3 Cu4 70.60(6) . .
I1 Cu1 Cu3 Cu4 -71.06(5) . .
I3 Cu1 Cu3 Cu4 36.71(6) . .
I2 Cu1 Cu3 Cu4 142.13(7) . .
N3 Cu1 Cu3 I4 164.5(5) . .
Cu4 Cu1 Cu3 I4 -34.35(6) . .
Cu2 Cu1 Cu3 I4 36.25(6) . .
I1 Cu1 Cu3 I4 -105.40(6) . .
I3 Cu1 Cu3 I4 2.37(8) . .
I2 Cu1 Cu3 I4 107.78(6) . .
N3 Cu1 Cu3 I2 56.8(5) . .
Cu4 Cu1 Cu3 I2 -142.13(7) . .
Cu2 Cu1 Cu3 I2 -71.53(5) . .
I1 Cu1 Cu3 I2 146.82(5) . .
I3 Cu1 Cu3 I2 -105.41(6) . .
N3 Cu1 Cu3 I1 -90.1(5) . .
Cu4 Cu1 Cu3 I1 71.06(5) . .
Cu2 Cu1 Cu3 I1 141.66(6) . .
I3 Cu1 Cu3 I1 107.77(6) . .
I2 Cu1 Cu3 I1 -146.82(5) . .
N10 Cu2 Cu4 N4 3.3(8) . 4_556
Cu3 Cu2 Cu4 N4 145.8(5) . 4_556
I3 Cu2 Cu4 N4 -71.6(5) . 4_556
Cu1 Cu2 Cu4 N4 -143.1(5) . 4_556
I4 Cu2 Cu4 N4 74.9(5) . 4_556
I2 Cu2 Cu4 N4 -178.7(5) . 4_556
N10 Cu2 Cu4 Cu3 -142.4(7) . .
I3 Cu2 Cu4 Cu3 142.64(6) . .
Cu1 Cu2 Cu4 Cu3 71.14(6) . .
I4 Cu2 Cu4 Cu3 -70.88(5) . .
I2 Cu2 Cu4 Cu3 35.54(6) . .
N10 Cu2 Cu4 Cu1 146.4(7) . .
Cu3 Cu2 Cu4 Cu1 -71.14(6) . .
I3 Cu2 Cu4 Cu1 71.49(5) . .
I4 Cu2 Cu4 Cu1 -142.03(7) . .
I2 Cu2 Cu4 Cu1 -35.61(6) . .
N10 Cu2 Cu4 I4 -71.5(7) . .
Cu3 Cu2 Cu4 I4 70.88(5) . .
I3 Cu2 Cu4 I4 -146.48(5) . .
Cu1 Cu2 Cu4 I4 142.03(7) . .
I2 Cu2 Cu4 I4 106.42(6) . .
N10 Cu2 Cu4 I1 -178.1(7) . .
Cu3 Cu2 Cu4 I1 -35.71(6) . .
I3 Cu2 Cu4 I1 106.92(6) . .
Cu1 Cu2 Cu4 I1 35.43(6) . .
I4 Cu2 Cu4 I1 -106.60(6) . .
I2 Cu2 Cu4 I1 -0.18(9) . .
N10 Cu2 Cu4 I3 74.9(7) . .
Cu3 Cu2 Cu4 I3 -142.64(6) . .
Cu1 Cu2 Cu4 I3 -71.49(5) . .
I4 Cu2 Cu4 I3 146.48(5) . .
I2 Cu2 Cu4 I3 -107.10(6) . .
N13 Cu3 Cu4 N4 7.1(7) 1_655 4_556
Cu2 Cu3 Cu4 N4 -143.0(5) . 4_556
Cu1 Cu3 Cu4 N4 145.6(5) . 4_556
I4 Cu3 Cu4 N4 -71.5(5) . 4_556
I2 Cu3 Cu4 N4 -179.2(5) . 4_556
I1 Cu3 Cu4 N4 75.7(5) . 4_556
N13 Cu3 Cu4 Cu2 150.2(4) 1_655 .
Cu1 Cu3 Cu4 Cu2 -71.37(6) . .
I4 Cu3 Cu4 Cu2 71.50(5) . .
I2 Cu3 Cu4 Cu2 -36.15(6) . .
I1 Cu3 Cu4 Cu2 -141.23(6) . .
N13 Cu3 Cu4 Cu1 -138.5(4) 1_655 .
Cu2 Cu3 Cu4 Cu1 71.37(6) . .
I4 Cu3 Cu4 Cu1 142.87(7) . .
I2 Cu3 Cu4 Cu1 35.22(6) . .
I1 Cu3 Cu4 Cu1 -69.86(5) . .
N13 Cu3 Cu4 I4 78.7(4) 1_655 .
Cu2 Cu3 Cu4 I4 -71.50(5) . .
Cu1 Cu3 Cu4 I4 -142.87(7) . .
I2 Cu3 Cu4 I4 -107.65(6) . .
I1 Cu3 Cu4 I4 147.27(6) . .
N13 Cu3 Cu4 I1 -68.6(4) 1_655 .
Cu2 Cu3 Cu4 I1 141.23(6) . .
Cu1 Cu3 Cu4 I1 69.86(5) . .
I4 Cu3 Cu4 I1 -147.27(6) . .
I2 Cu3 Cu4 I1 105.08(6) . .
N13 Cu3 Cu4 I3 -175.9(4) 1_655 .
Cu2 Cu3 Cu4 I3 33.96(6) . .
Cu1 Cu3 Cu4 I3 -37.41(6) . .
I4 Cu3 Cu4 I3 105.46(6) . .
I2 Cu3 Cu4 I3 -2.19(9) . .
I1 Cu3 Cu4 I3 -107.27(6) . .
N3 Cu1 Cu4 N4 11.6(7) . 4_556
Cu3 Cu1 Cu4 N4 -147.9(5) . 4_556
Cu2 Cu1 Cu4 N4 142.9(5) . 4_556
I1 Cu1 Cu4 N4 -76.1(5) . 4_556
I3 Cu1 Cu4 N4 72.9(5) . 4_556
I2 Cu1 Cu4 N4 178.0(4) . 4_556
N3 Cu1 Cu4 Cu2 -131.3(5) . .
Cu3 Cu1 Cu4 Cu2 69.21(6) . .
I1 Cu1 Cu4 Cu2 141.01(7) . .
I3 Cu1 Cu4 Cu2 -69.95(5) . .
I2 Cu1 Cu4 Cu2 35.09(6) . .
N3 Cu1 Cu4 Cu3 159.5(5) . .
Cu2 Cu1 Cu4 Cu3 -69.21(6) . .
I1 Cu1 Cu4 Cu3 71.80(5) . .
I3 Cu1 Cu4 Cu3 -139.16(7) . .
I2 Cu1 Cu4 Cu3 -34.12(6) . .
N3 Cu1 Cu4 I4 -166.3(5) . .
Cu3 Cu1 Cu4 I4 34.15(6) . .
Cu2 Cu1 Cu4 I4 -35.06(6) . .
I1 Cu1 Cu4 I4 105.95(6) . .
I3 Cu1 Cu4 I4 -105.01(7) . .
I2 Cu1 Cu4 I4 0.03(9) . .
N3 Cu1 Cu4 I1 87.7(5) . .
Cu3 Cu1 Cu4 I1 -71.80(5) . .
Cu2 Cu1 Cu4 I1 -141.01(7) . .
I3 Cu1 Cu4 I1 149.04(6) . .
I2 Cu1 Cu4 I1 -105.92(6) . .
N3 Cu1 Cu4 I3 -61.3(5) . .
Cu3 Cu1 Cu4 I3 139.16(7) . .
Cu2 Cu1 Cu4 I3 69.95(5) . .
I1 Cu1 Cu4 I3 -149.04(6) . .
I2 Cu1 Cu4 I3 105.04(6) . .
N1 Cu5 Cu6 N12 -5.4(6) . .
Cu7 Cu5 Cu6 N12 -145.6(4) . .
Cu8 Cu5 Cu6 N12 143.1(4) . .
I5 Cu5 Cu6 N12 176.8(4) . .
I7 Cu5 Cu6 N12 73.9(4) . .
I6 Cu5 Cu6 N12 -75.5(4) . .
N1 Cu5 Cu6 Cu7 140.2(4) . .
Cu8 Cu5 Cu6 Cu7 -71.24(6) . .
I5 Cu5 Cu6 Cu7 -37.60(6) . .
I7 Cu5 Cu6 Cu7 -140.49(7) . .
I6 Cu5 Cu6 Cu7 70.14(5) . .
N1 Cu5 Cu6 Cu8 -148.5(4) . .
Cu7 Cu5 Cu6 Cu8 71.24(6) . .
I5 Cu5 Cu6 Cu8 33.64(6) . .
I7 Cu5 Cu6 Cu8 -69.25(5) . .
I6 Cu5 Cu6 Cu8 141.38(7) . .
N1 Cu5 Cu6 I8 175.3(4) . .
Cu7 Cu5 Cu6 I8 35.06(6) . .
Cu8 Cu5 Cu6 I8 -36.18(7) . .
I5 Cu5 Cu6 I8 -2.54(9) . .
I7 Cu5 Cu6 I8 -105.42(7) . .
I6 Cu5 Cu6 I8 105.20(7) . .
N1 Cu5 Cu6 I6 70.1(4) . .
Cu7 Cu5 Cu6 I6 -70.14(5) . .
Cu8 Cu5 Cu6 I6 -141.38(7) . .
I5 Cu5 Cu6 I6 -107.74(6) . .
I7 Cu5 Cu6 I6 149.37(5) . .
N1 Cu5 Cu6 I7 -79.3(4) . .
Cu7 Cu5 Cu6 I7 140.49(7) . .
Cu8 Cu5 Cu6 I7 69.25(5) . .
I5 Cu5 Cu6 I7 102.89(6) . .
I6 Cu5 Cu6 I7 -149.37(5) . .
N1 Cu5 Cu7 N16 10.5(6) . 4_565
Cu6 Cu5 Cu7 N16 150.6(5) . 4_565
Cu8 Cu5 Cu7 N16 -138.9(5) . 4_565
I5 Cu5 Cu7 N16 -69.9(5) . 4_565
I7 Cu5 Cu7 N16 -172.7(4) . 4_565
I6 Cu5 Cu7 N16 78.6(5) . 4_565
N1 Cu5 Cu7 Cu6 -140.1(4) . .
Cu8 Cu5 Cu7 Cu6 70.48(7) . .
I5 Cu5 Cu7 Cu6 139.51(7) . .
I7 Cu5 Cu7 Cu6 36.74(6) . .
I6 Cu5 Cu7 Cu6 -72.03(6) . .
N1 Cu5 Cu7 Cu8 149.5(4) . .
Cu6 Cu5 Cu7 Cu8 -70.48(7) . .
I5 Cu5 Cu7 Cu8 69.03(5) . .
I7 Cu5 Cu7 Cu8 -33.75(6) . .
I6 Cu5 Cu7 Cu8 -142.51(6) . .
N1 Cu5 Cu7 I6 -68.0(4) . .
Cu6 Cu5 Cu7 I6 72.03(6) . .
Cu8 Cu5 Cu7 I6 142.51(6) . .
I5 Cu5 Cu7 I6 -148.46(5) . .
I7 Cu5 Cu7 I6 108.76(6) . .
N1 Cu5 Cu7 I8 -174.7(4) . .
Cu6 Cu5 Cu7 I8 -34.61(6) . .
Cu8 Cu5 Cu7 I8 35.87(6) . .
I5 Cu5 Cu7 I8 104.90(6) . .
I7 Cu5 Cu7 I8 2.13(9) . .
I6 Cu5 Cu7 I8 -106.64(6) . .
N1 Cu5 Cu7 I5 80.4(4) . .
Cu6 Cu5 Cu7 I5 -139.51(7) . .
Cu8 Cu5 Cu7 I5 -69.03(5) . .
I7 Cu5 Cu7 I5 -102.78(6) . .
I6 Cu5 Cu7 I5 148.46(5) . .
N12 Cu6 Cu7 N16 -17.6(7) . 4_565
Cu5 Cu6 Cu7 N16 -148.7(5) . 4_565
Cu8 Cu6 Cu7 N16 140.8(5) . 4_565
I8 Cu6 Cu7 N16 69.2(5) . 4_565
I6 Cu6 Cu7 N16 -77.3(5) . 4_565
I7 Cu6 Cu7 N16 175.5(5) . 4_565
N12 Cu6 Cu7 Cu5 131.0(5) . .
Cu8 Cu6 Cu7 Cu5 -70.57(7) . .
I8 Cu6 Cu7 Cu5 -142.11(7) . .
I6 Cu6 Cu7 Cu5 71.41(5) . .
I7 Cu6 Cu7 Cu5 -35.84(6) . .
N12 Cu6 Cu7 Cu8 -158.4(5) . .
Cu5 Cu6 Cu7 Cu8 70.57(7) . .
I8 Cu6 Cu7 Cu8 -71.54(6) . .
I6 Cu6 Cu7 Cu8 141.98(7) . .
I7 Cu6 Cu7 Cu8 34.73(6) . .
N12 Cu6 Cu7 I6 59.6(5) . .
Cu5 Cu6 Cu7 I6 -71.41(5) . .
Cu8 Cu6 Cu7 I6 -141.98(7) . .
I8 Cu6 Cu7 I6 146.48(6) . .
I7 Cu6 Cu7 I6 -107.25(6) . .
N12 Cu6 Cu7 I8 -86.9(5) . .
Cu5 Cu6 Cu7 I8 142.11(7) . .
Cu8 Cu6 Cu7 I8 71.54(6) . .
I6 Cu6 Cu7 I8 -146.48(6) . .
I7 Cu6 Cu7 I8 106.27(7) . .
N12 Cu6 Cu7 I5 167.5(5) . .
Cu5 Cu6 Cu7 I5 36.49(6) . .
Cu8 Cu6 Cu7 I5 -34.08(6) . .
I8 Cu6 Cu7 I5 -105.62(6) . .
I6 Cu6 Cu7 I5 107.90(6) . .
I7 Cu6 Cu7 I5 0.65(9) . .
N1 Cu5 Cu8 N7 -0.8(9) . 1_455
Cu7 Cu5 Cu8 N7 144.7(7) . 1_455
Cu6 Cu5 Cu8 N7 -145.0(7) . 1_455
I5 Cu5 Cu8 N7 72.0(7) . 1_455
I7 Cu5 Cu8 N7 -72.4(7) . 1_455
I6 Cu5 Cu8 N7 179.1(7) . 1_455
N1 Cu5 Cu8 I5 -72.8(4) . .
Cu7 Cu5 Cu8 I5 72.68(5) . .
Cu6 Cu5 Cu8 I5 142.94(7) . .
I7 Cu5 Cu8 I5 -144.41(6) . .
I6 Cu5 Cu8 I5 107.08(6) . .
N1 Cu5 Cu8 Cu6 144.3(4) . .
Cu7 Cu5 Cu8 Cu6 -70.26(6) . .
I5 Cu5 Cu8 Cu6 -142.94(7) . .
I7 Cu5 Cu8 Cu6 72.65(6) . .
I6 Cu5 Cu8 Cu6 -35.87(6) . .
N1 Cu5 Cu8 I7 71.6(4) . .
Cu7 Cu5 Cu8 I7 -142.91(7) . .
Cu6 Cu5 Cu8 I7 -72.65(6) . .
I5 Cu5 Cu8 I7 144.41(6) . .
I6 Cu5 Cu8 I7 -108.51(6) . .
N1 Cu5 Cu8 Cu7 -145.5(4) . .
Cu6 Cu5 Cu8 Cu7 70.26(6) . .
I5 Cu5 Cu8 Cu7 -72.68(5) . .
I7 Cu5 Cu8 Cu7 142.91(7) . .
I6 Cu5 Cu8 Cu7 34.39(6) . .
N1 Cu5 Cu8 I8 179.3(4) . .
Cu7 Cu5 Cu8 I8 -35.21(6) . .
Cu6 Cu5 Cu8 I8 35.05(6) . .
I5 Cu5 Cu8 I8 -107.89(6) . .
I7 Cu5 Cu8 I8 107.70(7) . .
I6 Cu5 Cu8 I8 -0.82(8) . .
N12 Cu6 Cu8 N7 23.6(7) . 1_455
Cu7 Cu6 Cu8 N7 -135.9(6) . 1_455
Cu5 Cu6 Cu8 N7 154.1(6) . 1_455
I8 Cu6 Cu8 N7 -64.9(6) . 1_455
I6 Cu6 Cu8 N7 -170.5(5) . 1_455
I7 Cu6 Cu8 N7 82.9(6) . 1_455
N12 Cu6 Cu8 I5 -164.7(5) . .
Cu7 Cu6 Cu8 I5 35.73(6) . .
Cu5 Cu6 Cu8 I5 -34.24(6) . .
I8 Cu6 Cu8 I5 106.77(7) . .
I6 Cu6 Cu8 I5 1.17(9) . .
I7 Cu6 Cu8 I5 -105.46(7) . .
N12 Cu6 Cu8 Cu5 -130.5(5) . .
Cu7 Cu6 Cu8 Cu5 69.97(6) . .
I8 Cu6 Cu8 Cu5 141.01(7) . .
I6 Cu6 Cu8 Cu5 35.41(6) . .
I7 Cu6 Cu8 Cu5 -71.22(5) . .
N12 Cu6 Cu8 I7 -59.3(5) . .
Cu7 Cu6 Cu8 I7 141.19(7) . .
Cu5 Cu6 Cu8 I7 71.22(5) . .
I8 Cu6 Cu8 I7 -147.77(6) . .
I6 Cu6 Cu8 I7 106.63(6) . .
N12 Cu6 Cu8 Cu7 159.6(5) . .
Cu5 Cu6 Cu8 Cu7 -69.97(6) . .
I8 Cu6 Cu8 Cu7 71.04(5) . .
I6 Cu6 Cu8 Cu7 -34.56(6) . .
I7 Cu6 Cu8 Cu7 -141.19(7) . .
N12 Cu6 Cu8 I8 88.5(5) . .
Cu7 Cu6 Cu8 I8 -71.04(5) . .
Cu5 Cu6 Cu8 I8 -141.01(7) . .
I6 Cu6 Cu8 I8 -105.61(7) . .
I7 Cu6 Cu8 I8 147.77(6) . .
N16 Cu7 Cu8 N7 -11.0(7) 4_565 1_455
Cu5 Cu7 Cu8 N7 -153.8(6) . 1_455
Cu6 Cu7 Cu8 N7 135.6(6) . 1_455
I6 Cu7 Cu8 N7 171.2(5) . 1_455
I8 Cu7 Cu8 N7 65.2(6) . 1_455
I5 Cu7 Cu8 N7 -82.7(6) . 1_455
N16 Cu7 Cu8 I5 71.7(4) 4_565 .
Cu5 Cu7 Cu8 I5 -71.06(5) . .
Cu6 Cu7 Cu8 I5 -141.70(7) . .
I6 Cu7 Cu8 I5 -106.06(6) . .
I8 Cu7 Cu8 I5 147.93(6) . .
N16 Cu7 Cu8 Cu5 142.8(4) 4_565 .
Cu6 Cu7 Cu8 Cu5 -70.65(6) . .
I6 Cu7 Cu8 Cu5 -35.01(6) . .
I8 Cu7 Cu8 Cu5 -141.02(6) . .
I5 Cu7 Cu8 Cu5 71.06(5) . .
N16 Cu7 Cu8 Cu6 -146.6(4) 4_565 .
Cu5 Cu7 Cu8 Cu6 70.65(6) . .
I6 Cu7 Cu8 Cu6 35.64(6) . .
I8 Cu7 Cu8 Cu6 -70.37(5) . .
I5 Cu7 Cu8 Cu6 141.70(7) . .
N16 Cu7 Cu8 I7 177.1(4) 4_565 .
Cu5 Cu7 Cu8 I7 34.38(6) . .
Cu6 Cu7 Cu8 I7 -36.27(6) . .
I6 Cu7 Cu8 I7 -0.63(9) . .
I8 Cu7 Cu8 I7 -106.64(7) . .
I5 Cu7 Cu8 I7 105.44(7) . .
N16 Cu7 Cu8 I8 -76.2(4) 4_565 .
Cu5 Cu7 Cu8 I8 141.02(6) . .
Cu6 Cu7 Cu8 I8 70.37(5) . .
I6 Cu7 Cu8 I8 106.01(6) . .
I5 Cu7 Cu8 I8 -147.93(6) . .
N3 Cu1 I1 Cu4 -147.0(3) . .
Cu3 Cu1 I1 Cu4 69.21(6) . .
Cu2 Cu1 I1 Cu4 35.06(6) . .
I3 Cu1 I1 Cu4 -29.24(5) . .
I2 Cu1 I1 Cu4 100.02(7) . .
N3 Cu1 I1 Cu3 143.8(3) . .
Cu4 Cu1 I1 Cu3 -69.21(6) . .
Cu2 Cu1 I1 Cu3 -34.15(6) . .
I3 Cu1 I1 Cu3 -98.45(7) . .
I2 Cu1 I1 Cu3 30.81(5) . .
N4 Cu4 I1 Cu1 143.4(3) 4_556 .
Cu2 Cu4 I1 Cu1 -35.68(6) . .
Cu3 Cu4 I1 Cu1 -70.62(6) . .
I4 Cu4 I1 Cu1 -101.45(7) . .
I3 Cu4 I1 Cu1 29.52(6) . .
N4 Cu4 I1 Cu3 -146.0(3) 4_556 .
Cu2 Cu4 I1 Cu3 34.94(6) . .
Cu1 Cu4 I1 Cu3 70.62(6) . .
I4 Cu4 I1 Cu3 -30.84(5) . .
I3 Cu4 I1 Cu3 100.13(7) . .
N13 Cu3 I1 Cu1 -143.5(3) 1_655 .
Cu2 Cu3 I1 Cu1 35.22(6) . .
Cu4 Cu3 I1 Cu1 70.63(6) . .
I4 Cu3 I1 Cu1 101.54(7) . .
I2 Cu3 I1 Cu1 -31.39(5) . .
N13 Cu3 I1 Cu4 145.9(3) 1_655 .
Cu2 Cu3 I1 Cu4 -35.41(6) . .
Cu1 Cu3 I1 Cu4 -70.63(6) . .
I4 Cu3 I1 Cu4 30.91(5) . .
I2 Cu3 I1 Cu4 -102.02(7) . .
N13 Cu3 I2 Cu2 -148.2(3) 1_655 .
Cu4 Cu3 I2 Cu2 35.68(6) . .
Cu1 Cu3 I2 Cu2 70.43(6) . .
I4 Cu3 I2 Cu2 -30.85(5) . .
I1 Cu3 I2 Cu2 101.24(7) . .
N13 Cu3 I2 Cu1 141.4(3) 1_655 .
Cu2 Cu3 I2 Cu1 -70.43(6) . .
Cu4 Cu3 I2 Cu1 -34.75(6) . .
I4 Cu3 I2 Cu1 -101.29(7) . .
I1 Cu3 I2 Cu1 30.81(5) . .
N10 Cu2 I2 Cu3 143.5(3) . .
Cu4 Cu2 I2 Cu3 -35.49(6) . .
I3 Cu2 I2 Cu3 -101.88(7) . .
Cu1 Cu2 I2 Cu3 -70.75(6) . .
I4 Cu2 I2 Cu3 30.31(5) . .
N10 Cu2 I2 Cu1 -145.8(3) . .
Cu3 Cu2 I2 Cu1 70.75(6) . .
Cu4 Cu2 I2 Cu1 35.26(6) . .
I3 Cu2 I2 Cu1 -31.13(6) . .
I4 Cu2 I2 Cu1 101.06(7) . .
N3 Cu1 I2 Cu3 -152.8(3) . .
Cu4 Cu1 I2 Cu3 34.07(6) . .
Cu2 Cu1 I2 Cu3 68.83(6) . .
I1 Cu1 I2 Cu3 -31.31(5) . .
I3 Cu1 I2 Cu3 98.87(7) . .
N3 Cu1 I2 Cu2 138.4(3) . .
Cu4 Cu1 I2 Cu2 -34.76(6) . .
Cu3 Cu1 I2 Cu2 -68.83(6) . .
I1 Cu1 I2 Cu2 -100.14(7) . .
I3 Cu1 I2 Cu2 30.04(5) . .
N10 Cu2 I3 Cu4 -149.5(3) . .
Cu3 Cu2 I3 Cu4 34.52(6) . .
Cu1 Cu2 I3 Cu4 69.66(6) . .
I4 Cu2 I3 Cu4 -31.61(5) . .
I2 Cu2 I3 Cu4 100.70(7) . .
N10 Cu2 I3 Cu1 140.8(3) . .
Cu3 Cu2 I3 Cu1 -35.15(6) . .
Cu4 Cu2 I3 Cu1 -69.66(6) . .
I4 Cu2 I3 Cu1 -101.27(7) . .
I2 Cu2 I3 Cu1 31.04(5) . .
N4 Cu4 I3 Cu2 144.6(3) 4_556 .
Cu3 Cu4 I3 Cu2 -33.65(6) . .
Cu1 Cu4 I3 Cu2 -70.83(6) . .
I4 Cu4 I3 Cu2 31.44(5) . .
I1 Cu4 I3 Cu2 -100.03(7) . .
N4 Cu4 I3 Cu1 -144.5(3) 4_556 .
Cu2 Cu4 I3 Cu1 70.83(6) . .
Cu3 Cu4 I3 Cu1 37.19(6) . .
I4 Cu4 I3 Cu1 102.27(7) . .
I1 Cu4 I3 Cu1 -29.19(5) . .
N3 Cu1 I3 Cu2 -136.7(3) . .
Cu4 Cu1 I3 Cu2 69.93(6) . .
Cu3 Cu1 I3 Cu2 33.54(6) . .
I1 Cu1 I3 Cu2 99.30(7) . .
I2 Cu1 I3 Cu2 -30.30(5) . .
N3 Cu1 I3 Cu4 153.4(3) . .
Cu3 Cu1 I3 Cu4 -36.39(6) . .
Cu2 Cu1 I3 Cu4 -69.93(6) . .
I1 Cu1 I3 Cu4 29.37(5) . .
I2 Cu1 I3 Cu4 -100.23(7) . .
N13 Cu3 I4 Cu4 -142.8(3) 1_655 .
Cu2 Cu3 I4 Cu4 70.18(6) . .
Cu1 Cu3 I4 Cu4 34.07(6) . .
I2 Cu3 I4 Cu4 101.15(7) . .
I1 Cu3 I4 Cu4 -30.75(6) . .
N13 Cu3 I4 Cu2 147.0(3) 1_655 .
Cu4 Cu3 I4 Cu2 -70.18(6) . .
Cu1 Cu3 I4 Cu2 -36.11(6) . .
I2 Cu3 I4 Cu2 30.96(6) . .
I1 Cu3 I4 Cu2 -100.94(7) . .
N4 Cu4 I4 Cu3 147.0(3) 4_556 .
Cu2 Cu4 I4 Cu3 -69.27(6) . .
Cu1 Cu4 I4 Cu3 -34.23(6) . .
I1 Cu4 I4 Cu3 31.15(5) . .
I3 Cu4 I4 Cu3 -100.51(7) . .
N4 Cu4 I4 Cu2 -143.7(3) 4_556 .
Cu3 Cu4 I4 Cu2 69.27(6) . .
Cu1 Cu4 I4 Cu2 35.04(6) . .
I1 Cu4 I4 Cu2 100.42(7) . .
I3 Cu4 I4 Cu2 -31.23(5) . .
N10 Cu2 I4 Cu3 -139.2(3) . .
Cu4 Cu2 I4 Cu3 70.51(6) . .
I3 Cu2 I4 Cu3 102.28(7) . .
Cu1 Cu2 I4 Cu3 35.87(6) . .
I2 Cu2 I4 Cu3 -30.28(5) . .
N10 Cu2 I4 Cu4 150.3(3) . .
Cu3 Cu2 I4 Cu4 -70.51(6) . .
I3 Cu2 I4 Cu4 31.76(5) . .
Cu1 Cu2 I4 Cu4 -34.65(6) . .
I2 Cu2 I4 Cu4 -100.79(7) . .
N7 Cu8 I5 Cu5 -151.7(4) 1_455 .
Cu6 Cu8 I5 Cu5 33.78(7) . .
I7 Cu8 I5 Cu5 -33.55(6) . .
Cu7 Cu8 I5 Cu5 68.57(6) . .
I8 Cu8 I5 Cu5 98.91(7) . .
N7 Cu8 I5 Cu7 139.8(4) 1_455 .
Cu5 Cu8 I5 Cu7 -68.57(6) . .
Cu6 Cu8 I5 Cu7 -34.78(7) . .
I7 Cu8 I5 Cu7 -102.11(8) . .
I8 Cu8 I5 Cu7 30.35(6) . .
N1 Cu5 I5 Cu8 147.5(2) . .
Cu7 Cu5 I5 Cu8 -70.73(6) . .
Cu6 Cu5 I5 Cu8 -33.88(7) . .
I7 Cu5 I5 Cu8 32.37(6) . .
I6 Cu5 I5 Cu8 -100.67(7) . .
N1 Cu5 I5 Cu7 -141.8(2) . .
Cu6 Cu5 I5 Cu7 36.85(7) . .
Cu8 Cu5 I5 Cu7 70.73(6) . .
I7 Cu5 I5 Cu7 103.10(6) . .
I6 Cu5 I5 Cu7 -29.94(5) . .
N16 Cu7 I5 Cu8 -142.6(3) 4_565 .
Cu5 Cu7 I5 Cu8 71.09(6) . .
Cu6 Cu7 I5 Cu8 34.57(6) . .
I6 Cu7 I5 Cu8 101.30(7) . .
I8 Cu7 I5 Cu8 -30.13(5) . .
N16 Cu7 I5 Cu5 146.3(3) 4_565 .
Cu6 Cu7 I5 Cu5 -36.52(6) . .
Cu8 Cu7 I5 Cu5 -71.09(6) . .
I6 Cu7 I5 Cu5 30.21(5) . .
I8 Cu7 I5 Cu5 -101.22(7) . .
N16 Cu7 I6 Cu5 -144.0(3) 4_565 .
Cu6 Cu7 I6 Cu5 69.49(6) . .
Cu8 Cu7 I6 Cu5 34.52(6) . .
I8 Cu7 I6 Cu5 101.03(7) . .
I5 Cu7 I6 Cu5 -29.79(5) . .
N16 Cu7 I6 Cu6 146.5(3) 4_565 .
Cu5 Cu7 I6 Cu6 -69.49(6) . .
Cu8 Cu7 I6 Cu6 -34.97(7) . .
I8 Cu7 I6 Cu6 31.55(6) . .
I5 Cu7 I6 Cu6 -99.28(7) . .
N1 Cu5 I6 Cu7 145.3(2) . .
Cu6 Cu5 I6 Cu7 -70.04(6) . .
Cu8 Cu5 I6 Cu7 -34.60(6) . .
I5 Cu5 I6 Cu7 30.49(5) . .
I7 Cu5 I6 Cu7 -99.92(7) . .
N1 Cu5 I6 Cu6 -144.6(2) . .
Cu7 Cu5 I6 Cu6 70.04(6) . .
Cu8 Cu5 I6 Cu6 35.43(6) . .
I5 Cu5 I6 Cu6 100.53(7) . .
I7 Cu5 I6 Cu6 -29.89(5) . .
N12 Cu6 I6 Cu7 -152.9(3) . .
Cu5 Cu6 I6 Cu7 70.10(6) . .
Cu8 Cu6 I6 Cu7 34.87(6) . .
I8 Cu6 I6 Cu7 -31.61(6) . .
I7 Cu6 I6 Cu7 99.10(7) . .
N12 Cu6 I6 Cu5 137.0(3) . .
Cu7 Cu6 I6 Cu5 -70.10(6) . .
Cu8 Cu6 I6 Cu5 -35.24(6) . .
I8 Cu6 I6 Cu5 -101.71(7) . .
I7 Cu6 I6 Cu5 29.00(5) . .
N7 Cu8 I7 Cu5 151.6(4) 1_455 .
I5 Cu8 I7 Cu5 33.42(6) . .
Cu6 Cu8 I7 Cu5 -68.85(6) . .
Cu7 Cu8 I7 Cu5 -33.63(6) . .
I8 Cu8 I7 Cu5 -99.15(7) . .
N7 Cu8 I7 Cu6 -139.5(4) 1_455 .
I5 Cu8 I7 Cu6 102.27(7) . .
Cu5 Cu8 I7 Cu6 68.85(6) . .
Cu7 Cu8 I7 Cu6 35.21(7) . .
I8 Cu8 I7 Cu6 -30.30(6) . .
N1 Cu5 I7 Cu8 -147.8(2) . .
Cu7 Cu5 I7 Cu8 34.18(7) . .
Cu6 Cu5 I7 Cu8 70.26(6) . .
I5 Cu5 I7 Cu8 -32.37(6) . .
I6 Cu5 I7 Cu8 100.04(7) . .
N1 Cu5 I7 Cu6 141.9(2) . .
Cu7 Cu5 I7 Cu6 -36.09(6) . .
Cu8 Cu5 I7 Cu6 -70.26(6) . .
I5 Cu5 I7 Cu6 -102.64(7) . .
I6 Cu5 I7 Cu6 29.77(6) . .
N12 Cu6 I7 Cu8 151.5(3) . .
Cu7 Cu6 I7 Cu8 -35.32(7) . .
Cu5 Cu6 I7 Cu8 -70.94(6) . .
I8 Cu6 I7 Cu8 30.57(6) . .
I6 Cu6 I7 Cu8 -100.02(7) . .
N12 Cu6 I7 Cu5 -137.5(3) . .
Cu7 Cu6 I7 Cu5 35.62(6) . .
Cu8 Cu6 I7 Cu5 70.94(6) . .
I8 Cu6 I7 Cu5 101.51(7) . .
I6 Cu6 I7 Cu5 -29.08(5) . .
N12 Cu6 I8 Cu7 146.0(3) . .
Cu5 Cu6 I8 Cu7 -34.56(7) . .
Cu8 Cu6 I8 Cu7 -70.24(6) . .
I6 Cu6 I8 Cu7 31.17(6) . .
I7 Cu6 I8 Cu7 -100.06(7) . .
N12 Cu6 I8 Cu8 -143.8(3) . .
Cu7 Cu6 I8 Cu8 70.24(6) . .
Cu5 Cu6 I8 Cu8 35.68(7) . .
I6 Cu6 I8 Cu8 101.42(7) . .
I7 Cu6 I8 Cu8 -29.82(5) . .
N16 Cu7 I8 Cu6 -148.5(3) 4_565 .
Cu5 Cu7 I8 Cu6 34.59(7) . .
Cu8 Cu7 I8 Cu6 70.14(6) . .
I6 Cu7 I8 Cu6 -32.08(6) . .
I5 Cu7 I8 Cu6 99.59(7) . .
N16 Cu7 I8 Cu8 141.4(3) 4_565 .
Cu5 Cu7 I8 Cu8 -35.55(6) . .
Cu6 Cu7 I8 Cu8 -70.14(6) . .
I6 Cu7 I8 Cu8 -102.22(7) . .
I5 Cu7 I8 Cu8 29.45(5) . .
N7 Cu8 I8 Cu6 145.0(3) 1_455 .
I5 Cu8 I8 Cu6 -100.75(7) . .
Cu5 Cu8 I8 Cu6 -35.01(6) . .
I7 Cu8 I8 Cu6 31.06(6) . .
Cu7 Cu8 I8 Cu6 -69.86(6) . .
N7 Cu8 I8 Cu7 -145.1(3) 1_455 .
I5 Cu8 I8 Cu7 -30.89(6) . .
Cu5 Cu8 I8 Cu7 34.84(6) . .
Cu6 Cu8 I8 Cu7 69.86(6) . .
I7 Cu8 I8 Cu7 100.92(7) . .
C4 C5 N1 C1 1.0(14) . .
C4 C5 N1 Cu5 -179.2(7) . .
C2 C1 N1 C5 0.5(16) . .
C2 C1 N1 Cu5 -179.3(9) . .
Cu7 Cu5 N1 C5 123.6(7) . .
Cu6 Cu5 N1 C5 11.0(10) . .
Cu8 Cu5 N1 C5 -111.8(7) . .
I5 Cu5 N1 C5 -171.2(7) . .
I7 Cu5 N1 C5 -53.3(8) . .
I6 Cu5 N1 C5 68.3(7) . .
Cu7 Cu5 N1 C1 -56.7(9) . .
Cu6 Cu5 N1 C1 -169.3(6) . .
Cu8 Cu5 N1 C1 68.0(9) . .
I5 Cu5 N1 C1 8.6(8) . .
I7 Cu5 N1 C1 126.5(7) . .
I6 Cu5 N1 C1 -111.9(8) . .
O1 C6 N2 N3 -1.2(11) . .
C4 C6 N2 N3 -177.6(10) . .
O1 C7 N3 N2 -1.3(13) . .
C8 C7 N3 N2 -179.1(12) . .
O1 C7 N3 Cu1 -172.1(7) . .
C8 C7 N3 Cu1 10(2) . .
C6 N2 N3 C7 1.5(12) . .
C6 N2 N3 Cu1 173.6(7) . .
Cu4 Cu1 N3 C7 -78.4(12) . .
Cu3 Cu1 N3 C7 67.6(12) . .
Cu2 Cu1 N3 C7 171.3(9) . .
I1 Cu1 N3 C7 -5.9(11) . .
I3 Cu1 N3 C7 -129.8(10) . .
I2 Cu1 N3 C7 114.6(10) . .
Cu4 Cu1 N3 N2 111.5(8) . .
Cu3 Cu1 N3 N2 -102.5(8) . .
Cu2 Cu1 N3 N2 1.2(10) . .
I1 Cu1 N3 N2 -176.0(7) . .
I3 Cu1 N3 N2 60.1(8) . .
I2 Cu1 N3 N2 -55.4(8) . .
C29 C33 N4 C32 -0.1(17) . .
C29 C33 N4 Cu4 -177.2(9) . 4
C31 C32 N4 C33 1.9(18) . .
C31 C32 N4 Cu4 179.2(9) . 4
O3 C28 N5 N6 -0.8(13) . .
C29 C28 N5 N6 178.4(11) . .
O3 C27 N6 N5 -0.9(13) . .
C12 C27 N6 N5 -176.7(12) . .
C28 N5 N6 C27 1.1(13) . .
C22 C26 N7 C25 1(3) . .
C22 C26 N7 Cu8 171.2(16) . 1_655
C24 C25 N7 C26 2(3) . .
C24 C25 N7 Cu8 -168.5(15) . 1_655
O2 C21 N8 N9 1(2) . .
C22 C21 N8 N9 174.4(19) . .
O2 C20 N9 N8 -8.6(18) . .
C10 C20 N9 N8 180.0(14) . .
C21 N8 N9 C20 4(2) . .
C37 C38 N10 C34 1(2) . .
C37 C38 N10 Cu2 -173.9(10) . .
C35 C34 N10 C38 -1(2) . .
C35 C34 N10 Cu2 173.7(11) . .
Cu3 Cu2 N10 C38 119.3(10) . .
Cu4 Cu2 N10 C38 -117.3(10) . .
I3 Cu2 N10 C38 -54.8(11) . .
Cu1 Cu2 N10 C38 10.7(14) . .
I4 Cu2 N10 C38 -176.9(10) . .
I2 Cu2 N10 C38 64.6(11) . .
Cu3 Cu2 N10 C34 -55.1(13) . .
Cu4 Cu2 N10 C34 68.3(14) . .
I3 Cu2 N10 C34 130.9(10) . .
Cu1 Cu2 N10 C34 -163.6(9) . .
I4 Cu2 N10 C34 8.7(12) . .
I2 Cu2 N10 C34 -109.7(11) . .
O4 C39 N11 N12 -2.4(14) . .
C37 C39 N11 N12 -166.7(14) . .
O4 C40 N12 N11 5.6(12) . .
C41 C40 N12 N11 -178.4(10) . .
O4 C40 N12 Cu6 -179.9(7) . .
C41 C40 N12 Cu6 -3.8(18) . .
C39 N11 N12 C40 -1.8(12) . .
C39 N11 N12 Cu6 -177.2(8) . .
Cu7 Cu6 N12 C40 77.8(11) . .
Cu5 Cu6 N12 C40 -173.1(8) . .
Cu8 Cu6 N12 C40 -66.1(12) . .
I8 Cu6 N12 C40 6.2(11) . .
I6 Cu6 N12 C40 127.4(10) . .
I7 Cu6 N12 C40 -114.8(10) . .
Cu7 Cu6 N12 N11 -108.1(7) . .
Cu5 Cu6 N12 N11 1.0(9) . .
Cu8 Cu6 N12 N11 108.0(7) . .
I8 Cu6 N12 N11 -179.7(6) . .
I6 Cu6 N12 N11 -58.5(7) . .
I7 Cu6 N12 N11 59.3(7) . .
C55 C59 N13 C58 2.4(17) . .
C55 C59 N13 Cu3 -174.4(9) . 1_455
C57 C58 N13 C59 -2.3(18) . .
C57 C58 N13 Cu3 174.4(9) . 1_455
O6 C54 N14 N15 3.6(19) . .
C55 C54 N14 N15 172.7(13) . .
O6 C53 N15 N14 -5.7(16) . .
C45 C53 N15 N14 -174.5(14) . .
C54 N14 N15 C53 1.3(19) . .
C62 C63 N16 C64 -1.9(17) . .
C62 C63 N16 Cu7 -176.6(9) . 4_566
C65 C64 N16 C63 2.7(18) . .
C65 C64 N16 Cu7 177.4(10) . 4_566
O5 C61 N17 N18 -4.0(14) . .
C62 C61 N17 N18 178.2(13) . .
O5 C60 N18 N17 -1.4(15) . .
C43 C60 N18 N17 178.5(12) . .
C61 N17 N18 C60 3.2(15) . .
N3 C7 O1 C6 0.5(11) . .
C8 C7 O1 C6 178.7(9) . .
N2 C6 O1 C7 0.5(11) . .
C4 C6 O1 C7 177.3(9) . .
N9 C20 O2 C21 9.5(18) . .
C10 C20 O2 C21 -178.6(14) . .
N8 C21 O2 C20 -7(2) . .
C22 C21 O2 C20 -179.9(18) . .
N5 C28 O3 C27 0.3(13) . .
C29 C28 O3 C27 -179.0(10) . .
N6 C27 O3 C28 0.5(13) . .
C12 C27 O3 C28 177.0(10) . .
N12 C40 O4 C39 -6.6(13) . .
C41 C40 O4 C39 176.9(10) . .
N11 C39 O4 C40 5.6(14) . .
C37 C39 O4 C40 172.3(11) . .
N17 C61 O5 C60 3.1(13) . .
C62 C61 O5 C60 -178.8(10) . .
N18 C60 O5 C61 -0.9(13) . .
C43 C60 O5 C61 179.2(9) . .
N14 C54 O6 C53 -6.7(15) . .
C55 C54 O6 C53 -177.3(10) . .
N15 C53 O6 C54 7.6(13) . .
C45 C53 O6 C54 178.4(9) . .

loop_
_platon_squeeze_void_nr
_platon_squeeze_void_average_x
_platon_squeeze_void_average_y
_platon_squeeze_void_average_z
_platon_squeeze_void_volume
_platon_squeeze_void_count_electrons
_platon_squeeze_void_content
1 0.000 0.004 0.246 7436 2998 ' '
